data_7242426
loop_
_publ_author_name
'Santoro, Orlando'
'Elsegood, Mark R. J.'
'Teat, Simon J.'
'Yamato, Takehiko'
'Redshaw, Carl'

_publ_section_title
;
 Lithium calix[4]arenes: structural studies and use in the ring opening
 polymerization of cyclic esters
;
_journal_issue 19
_journal_name_full 'RSC Advances'
_journal_page_first 11304
_journal_page_last 11317
_journal_paper_doi 10.1039/D1RA00175B
_journal_volume 11
_journal_year 2021
_chemical_absolute_configuration unk
_chemical_formula_moiety 'C104 H138 Li5 Na O27.78 S8, 7.5(C4 H8 O)'
_chemical_formula_sum 'C134 H198 Li5 Na O35.28 S8'
_chemical_formula_weight 2687.55
_space_group_crystal_system monoclinic
_space_group_IT_number 5
_space_group_name_Hall 'C 2y'
_space_group_name_H-M_alt 'C 1 2 1'
_atom_sites_solution_hydrogens mixed
_atom_sites_solution_primary iterative
_atom_sites_solution_secondary difmap
_audit_creation_method SHELXL-2018/3
_audit_update_record
;
2021-03-03 deposited with the CCDC.	2021-03-08 downloaded from the CCDC.
;
_cell_angle_alpha 90
_cell_angle_beta 99.9979(5)
_cell_angle_gamma 90
_cell_formula_units_Z 4
_cell_length_a 38.167(3)
_cell_length_b 20.3517(14)
_cell_length_c 18.4867(13)
_cell_measurement_reflns_used 99412
_cell_measurement_temperature 100(2)
_cell_measurement_theta_max 27.5
_cell_measurement_theta_min 2.2
_cell_volume 14141.7(18)
_computing_cell_refinement
; 
Rigaku CrystalClear-SM Expert 3.1 b27 
;
_computing_data_collection
; 
Rigaku CrystalClear-SM Expert 3.1 b27 
;
_computing_data_reduction
; 
Rigaku CrystalClear-SM Expert 3.1 b27 
;
_computing_molecular_graphics 'Bruker SHELXTL'
_computing_publication_material 'Bruker SHELXTL'
_computing_structure_refinement 'SHELXL-2018/3 (Sheldrick, 2018)'
_computing_structure_solution 'SHELXT 2014/4 (Sheldrick, 2014)'
_diffrn_ambient_temperature 100(2)
_diffrn_detector_area_resol_mean 28.5714
_diffrn_measured_fraction_theta_full 0.998
_diffrn_measured_fraction_theta_max 0.995
_diffrn_measurement_device
;
AFC12 (Right): Kappa 3 circle
;
_diffrn_measurement_device_type
;
Rigaku Saturn724+ (2x2 bin mode)
;
_diffrn_measurement_method 'profile data from \w-scans'
_diffrn_radiation_monochromator Graphite
_diffrn_radiation_type MoK\a
_diffrn_radiation_wavelength 0.71073
_diffrn_reflns_av_R_equivalents 0.0474
_diffrn_reflns_av_unetI/netI 0.0340
_diffrn_reflns_Laue_measured_fraction_full 0.998
_diffrn_reflns_Laue_measured_fraction_max 0.995
_diffrn_reflns_limit_h_max 49
_diffrn_reflns_limit_h_min -49
_diffrn_reflns_limit_k_max 26
_diffrn_reflns_limit_k_min -26
_diffrn_reflns_limit_l_max 23
_diffrn_reflns_limit_l_min -23
_diffrn_reflns_number 98566
_diffrn_reflns_point_group_measured_fraction_full 0.997
_diffrn_reflns_point_group_measured_fraction_max 0.992
_diffrn_reflns_theta_full 25.242
_diffrn_reflns_theta_max 27.531
_diffrn_reflns_theta_min 2.237
_diffrn_source 'Sealed Tube'
_exptl_absorpt_coefficient_mu 0.203
_exptl_absorpt_correction_T_max 1.000
_exptl_absorpt_correction_T_min 0.672
_exptl_absorpt_correction_type multi-scan
_exptl_absorpt_process_details
; 
CrystalClear-SM Expert 3.1 b27 (Rigaku, 20112)
;
_exptl_crystal_colour 'Light Yellow'
_exptl_crystal_density_diffrn 1.262
_exptl_crystal_density_method 'not measured'
_exptl_crystal_description Block
_exptl_crystal_F_000 5753
_exptl_crystal_recrystallization_method 'Re-crystallisation from solvent: tetrahydrfuran'
_exptl_crystal_size_max 0.250
_exptl_crystal_size_mid 0.200
_exptl_crystal_size_min 0.120
_refine_diff_density_max 1.166
_refine_diff_density_min -0.397
_refine_diff_density_rms 0.081
_refine_ls_abs_structure_details
; 
 Refined as an inversion twin. 
;
_refine_ls_abs_structure_Flack 0.21(5)
_refine_ls_extinction_method none
_refine_ls_goodness_of_fit_ref 1.054
_refine_ls_hydrogen_treatment mixed
_refine_ls_matrix_type full
_refine_ls_number_parameters 1657
_refine_ls_number_reflns 32341
_refine_ls_number_restraints 1376
_refine_ls_restrained_S_all 1.075
_refine_ls_R_factor_all 0.0663
_refine_ls_R_factor_gt 0.0632
_refine_ls_shift/su_max 0.017
_refine_ls_shift/su_mean 0.000
_refine_ls_structure_factor_coef Fsqd
_refine_ls_weighting_details 'w=1/[\s^2^(Fo^2^)+(0.1273P)^2^+7.0155P] where P=(Fo^2^+2Fc^2^)/3'
_refine_ls_weighting_scheme calc
_refine_ls_wR_factor_gt 0.1717
_refine_ls_wR_factor_ref 0.1762
_reflns_Friedel_coverage 0.939
_reflns_Friedel_fraction_full 0.997
_reflns_Friedel_fraction_max 0.989
_reflns_number_gt 30584
_reflns_number_total 32341
_reflns_threshold_expression 'I > 2\s(I)'
_cod_data_source_file d1ra00175b2.cif
_cod_data_source_block 4
_cod_depositor_comments
;
The following automatic conversions were performed:

data item '_exptl_absorpt_correction_type' value 'Multi-scan' was
changed to 'multi-scan' in accordance with the
/home/data/users/saulius/crontab/automatic-downloads/rss-feeds/RSC/lib/dictionaries/cif_core.dic
dictionary named 'cif_core.dic' version 2.4.2 last updated on
2011-04-26.

Automatic conversion script
Id: cif_fix_values 7556 2019-12-06 15:28:31Z antanas 
;
_cod_original_sg_symbol_H-M 'C 2'
_cod_database_code 7242426
_shelx_shelxl_version_number 2018/3
_shelx_space_group_comment
; 
The symmetry employed for this shelxl refinement is uniquely defined 
by the following loop, which should always be used as a source of 
symmetry information in preference to the above space-group names. 
They are only intended as comments. 
;
_shelx_estimated_absorpt_t_min 0.951
_shelx_estimated_absorpt_t_max 0.976

loop_
_space_group_symop_operation_xyz
'x, y, z'
'-x, y, -z'
'x+1/2, y+1/2, z'
'-x+1/2, y+1/2, -z'

loop_
_atom_site_label
_atom_site_type_symbol
_atom_site_fract_x
_atom_site_fract_y
_atom_site_fract_z
_atom_site_U_iso_or_equiv
_atom_site_adp_type
_atom_site_occupancy
_atom_site_site_symmetry_order
_atom_site_calc_flag
_atom_site_refinement_flags_posn
_atom_site_refinement_flags_adp
_atom_site_refinement_flags_occupancy
_atom_site_disorder_assembly
_atom_site_disorder_group
Li1 Li 0.20604(18) 0.6380(4) 0.6050(4) 0.0390(14) Uani 1 1 d . . . . .
Li2 Li 0.2234(2) 0.6885(4) 0.7333(4) 0.0420(15) Uani 1 1 d . . . . .
Li3 Li 0.25152(18) 0.5625(3) 0.7507(4) 0.0354(13) Uani 1 1 d . . . . .
Li4 Li 0.2558(2) 0.6846(4) 0.8723(5) 0.0470(17) Uani 1 1 d . . . . .
Li5 Li 0.2934(3) 0.4410(6) 0.9839(7) 0.072(2) Uani 1 1 d . U . . .
O1 O 0.17807(8) 0.65592(15) 0.67672(16) 0.0377(6) Uani 1 1 d . . . . .
O2 O 0.22578(7) 0.61495(14) 0.81214(15) 0.0342(5) Uani 1 1 d . . . . .
O3 O 0.21705(7) 0.49452(13) 0.70439(14) 0.0331(5) Uani 1 1 d . . . . .
H3 H 0.203936 0.508616 0.658594 0.040 Uiso 1 1 calc R U . . .
O4 O 0.19194(7) 0.54550(14) 0.58705(16) 0.0357(6) Uani 1 1 d . . . . .
C1 C 0.14585(11) 0.67531(19) 0.6697(2) 0.0352(7) Uani 1 1 d . . . . .
C2 C 0.12069(12) 0.6723(2) 0.6029(2) 0.0391(8) Uani 1 1 d . . . . .
C3 C 0.08470(13) 0.6898(3) 0.6001(3) 0.0501(10) Uani 1 1 d . . . . .
H3A H 0.068847 0.685260 0.554728 0.060 Uiso 1 1 calc R U . . .
C4 C 0.07134(14) 0.7132(3) 0.6600(3) 0.0552(12) Uani 1 1 d . . . . .
C5 C 0.09587(14) 0.7200(2) 0.7251(3) 0.0493(10) Uani 1 1 d . . . . .
H5 H 0.087909 0.736517 0.767461 0.059 Uiso 1 1 calc R U . . .
C6 C 0.13173(12) 0.7034(2) 0.7299(2) 0.0401(8) Uani 1 1 d . . . . .
C7 C 0.03185(17) 0.7326(4) 0.6531(4) 0.0759(19) Uani 1 1 d . . . . .
C8 C 0.0084(2) 0.6783(6) 0.6145(7) 0.110(3) Uani 1 1 d . . . . .
H8A H 0.011550 0.638389 0.644551 0.165 Uiso 1 1 calc R U . . .
H8B H 0.015182 0.669420 0.566655 0.165 Uiso 1 1 calc R U . . .
H8C H -0.016527 0.692127 0.607373 0.165 Uiso 1 1 calc R U . . .
C9 C 0.0255(3) 0.7932(6) 0.6020(9) 0.131(4) Uani 1 1 d . . . . .
H9A H -0.000129 0.799771 0.586296 0.196 Uiso 1 1 calc R U . . .
H9B H 0.036719 0.785956 0.558890 0.196 Uiso 1 1 calc R U . . .
H9C H 0.035867 0.832190 0.628586 0.196 Uiso 1 1 calc R U . . .
C10 C 0.0219(3) 0.7483(10) 0.7244(7) 0.162(8) Uani 1 1 d . . . . .
H10A H -0.003333 0.760572 0.717108 0.243 Uiso 1 1 calc R U . . .
H10B H 0.036399 0.784948 0.747089 0.243 Uiso 1 1 calc R U . . .
H10C H 0.025849 0.709720 0.756539 0.243 Uiso 1 1 calc R U . . .
S1 S 0.16062(3) 0.71239(5) 0.81420(6) 0.0405(2) Uani 1 1 d . . . . .
O5 O 0.19393(10) 0.74127(16) 0.80257(18) 0.0459(7) Uani 1 1 d . . . . .
O6 O 0.14109(11) 0.74739(18) 0.8623(2) 0.0546(8) Uani 1 1 d . . . . .
C11 C 0.19859(10) 0.5936(2) 0.8394(2) 0.0331(7) Uani 1 1 d . . . . .
C12 C 0.16796(11) 0.6314(2) 0.8482(2) 0.0361(8) Uani 1 1 d . . . . .
C13 C 0.14192(11) 0.6078(2) 0.8846(2) 0.0396(8) Uani 1 1 d . . . . .
H13 H 0.122753 0.636111 0.890098 0.048 Uiso 1 1 calc R U . . .
C14 C 0.14235(11) 0.5445(2) 0.9137(2) 0.0383(8) Uani 1 1 d . . . . .
C15 C 0.17079(11) 0.5045(2) 0.9032(2) 0.0356(7) Uani 1 1 d . . . . .
H15 H 0.172104 0.460658 0.920980 0.043 Uiso 1 1 calc R U . . .
C16 C 0.19726(10) 0.52834(19) 0.8669(2) 0.0330(7) Uani 1 1 d . . . . .
C17 C 0.11325(12) 0.5221(3) 0.9558(3) 0.0487(10) Uani 1 1 d D U . . .
C18 C 0.1161(2) 0.4525(4) 0.9796(5) 0.053(2) Uani 0.661(12) 1 d D U P A 1
H18A H 0.096590 0.442021 1.005956 0.080 Uiso 0.661(12) 1 calc R U P A 1
H18B H 0.114529 0.423951 0.936441 0.080 Uiso 0.661(12) 1 calc R U P A 1
H18C H 0.138896 0.445403 1.012119 0.080 Uiso 0.661(12) 1 calc R U P A 1
C19 C 0.1153(2) 0.5662(4) 1.0275(4) 0.054(2) Uani 0.661(12) 1 d D U P A 1
H19A H 0.113556 0.612720 1.013462 0.080 Uiso 0.661(12) 1 calc R U P A 1
H19B H 0.095711 0.554769 1.052970 0.080 Uiso 0.661(12) 1 calc R U P A 1
H19C H 0.138061 0.558442 1.060205 0.080 Uiso 0.661(12) 1 calc R U P A 1
C20 C 0.07588(19) 0.5369(5) 0.9110(5) 0.052(2) Uani 0.661(12) 1 d D U P A 1
H20A H 0.074637 0.583062 0.895897 0.079 Uiso 0.661(12) 1 calc R U P A 1
H20B H 0.071566 0.508686 0.867400 0.079 Uiso 0.661(12) 1 calc R U P A 1
H20C H 0.057788 0.528168 0.941512 0.079 Uiso 0.661(12) 1 calc R U P A 1
C18X C 0.1026(4) 0.4488(7) 0.9259(9) 0.057(4) Uani 0.339(12) 1 d D U P A 2
H18D H 0.123945 0.421165 0.932439 0.086 Uiso 0.339(12) 1 calc R U P A 2
H18E H 0.085306 0.430054 0.953604 0.086 Uiso 0.339(12) 1 calc R U P A 2
H18F H 0.092113 0.450811 0.873703 0.086 Uiso 0.339(12) 1 calc R U P A 2
C19X C 0.1312(4) 0.5073(10) 1.0369(7) 0.061(4) Uani 0.339(12) 1 d D U P A 2
H19D H 0.152361 0.480080 1.036932 0.092 Uiso 0.339(12) 1 calc R U P A 2
H19E H 0.138109 0.548776 1.062399 0.092 Uiso 0.339(12) 1 calc R U P A 2
H19F H 0.114336 0.483961 1.062011 0.092 Uiso 0.339(12) 1 calc R U P A 2
C20X C 0.0816(5) 0.5618(11) 0.9458(12) 0.061(5) Uani 0.339(12) 1 d D U P A 2
H20D H 0.064752 0.543481 0.974750 0.091 Uiso 0.339(12) 1 calc R U P A 2
H20E H 0.087828 0.606754 0.962034 0.091 Uiso 0.339(12) 1 calc R U P A 2
H20F H 0.070761 0.562093 0.893689 0.091 Uiso 0.339(12) 1 calc R U P A 2
S2 S 0.23445(2) 0.47612(5) 0.85995(5) 0.03352(19) Uani 1 1 d . . . . .
O7 O 0.24389(9) 0.44077(16) 0.93237(16) 0.0420(6) Uani 1 1 d . . . . .
C21 C 0.20805(9) 0.43455(19) 0.7221(2) 0.0301(7) Uani 1 1 d . . . . .
C22 C 0.21265(10) 0.41632(19) 0.7965(2) 0.0316(7) Uani 1 1 d . . . . .
C23 C 0.20263(10) 0.35545(19) 0.8210(2) 0.0332(7) Uani 1 1 d . . . . .
H23 H 0.206554 0.345706 0.872035 0.040 Uiso 1 1 calc R U . . .
C24 C 0.18689(11) 0.30920(19) 0.7703(2) 0.0339(7) Uani 1 1 d . . . . .
C25 C 0.18339(10) 0.32425(19) 0.6959(2) 0.0333(7) Uani 1 1 d . . . . .
H25 H 0.173840 0.292131 0.660593 0.040 Uiso 1 1 calc R U . . .
C26 C 0.19356(9) 0.38539(18) 0.67155(19) 0.0296(7) Uani 1 1 d . . . . .
C27 C 0.17402(14) 0.2415(2) 0.7925(2) 0.0427(9) Uani 1 1 d . . . . .
C28 C 0.17482(15) 0.2373(2) 0.8758(3) 0.0493(10) Uani 1 1 d . . . . .
H28A H 0.165872 0.194345 0.888029 0.074 Uiso 1 1 calc R U . . .
H28B H 0.159775 0.272036 0.890829 0.074 Uiso 1 1 calc R U . . .
H28C H 0.199309 0.243002 0.901660 0.074 Uiso 1 1 calc R U . . .
C29 C 0.1967(2) 0.1869(2) 0.7689(4) 0.0629(15) Uani 1 1 d . . . . .
H29A H 0.221188 0.191206 0.795259 0.094 Uiso 1 1 calc R U . . .
H29B H 0.196493 0.190015 0.715901 0.094 Uiso 1 1 calc R U . . .
H29C H 0.187073 0.144225 0.780244 0.094 Uiso 1 1 calc R U . . .
C30 C 0.13520(16) 0.2312(3) 0.7545(3) 0.0555(12) Uani 1 1 d . . . . .
H30A H 0.126668 0.188715 0.769381 0.083 Uiso 1 1 calc R U . . .
H30B H 0.133904 0.231889 0.701135 0.083 Uiso 1 1 calc R U . . .
H30C H 0.120329 0.266454 0.768960 0.083 Uiso 1 1 calc R U . . .
S3 S 0.19104(2) 0.39474(5) 0.57533(5) 0.03209(18) Uani 1 1 d . . . . .
O8 O 0.22405(8) 0.42236(16) 0.56242(17) 0.0403(6) Uani 1 1 d . . . . .
O9 O 0.17919(9) 0.33249(16) 0.54234(18) 0.0442(7) Uani 1 1 d . . . . .
C31 C 0.16175(11) 0.5206(2) 0.5532(2) 0.0338(7) Uani 1 1 d . . . . .
C32 C 0.15594(10) 0.4515(2) 0.5453(2) 0.0322(7) Uani 1 1 d . . . . .
C33 C 0.12390(10) 0.4248(2) 0.5118(2) 0.0344(7) Uani 1 1 d . . . . .
H33 H 0.121432 0.378409 0.509135 0.041 Uiso 1 1 calc R U . . .
C34 C 0.09479(11) 0.4646(2) 0.4816(2) 0.0374(8) Uani 1 1 d . . . . .
C35 C 0.10012(11) 0.5319(2) 0.4860(2) 0.0370(8) Uani 1 1 d . . . . .
H35 H 0.081308 0.560326 0.464999 0.044 Uiso 1 1 calc R U . . .
C36 C 0.13261(10) 0.5596(2) 0.5206(2) 0.0344(7) Uani 1 1 d . . . . .
C37 C 0.05991(11) 0.4329(2) 0.4433(3) 0.0432(9) Uani 1 1 d . . . . .
C38 C 0.04769(12) 0.3813(3) 0.4941(3) 0.0516(11) Uani 1 1 d . . . . .
H38A H 0.064162 0.343936 0.499271 0.077 Uiso 1 1 calc R U . . .
H38B H 0.023730 0.366085 0.472892 0.077 Uiso 1 1 calc R U . . .
H38C H 0.047375 0.400756 0.542407 0.077 Uiso 1 1 calc R U . . .
C39 C 0.06604(13) 0.3993(3) 0.3720(3) 0.0503(11) Uani 1 1 d . . . . .
H39A H 0.075010 0.431591 0.340351 0.075 Uiso 1 1 calc R U . . .
H39B H 0.043527 0.381012 0.346264 0.075 Uiso 1 1 calc R U . . .
H39C H 0.083471 0.363856 0.383849 0.075 Uiso 1 1 calc R U . . .
C40 C 0.03072(12) 0.4846(3) 0.4232(3) 0.0537(12) Uani 1 1 d . . . . .
H40A H 0.025574 0.505267 0.468067 0.081 Uiso 1 1 calc R U . . .
H40B H 0.009138 0.463548 0.396848 0.081 Uiso 1 1 calc R U . . .
H40C H 0.038768 0.518177 0.391727 0.081 Uiso 1 1 calc R U . . .
S4 S 0.13377(3) 0.64669(5) 0.52028(6) 0.0381(2) Uani 1 1 d . . . . .
O10 O 0.17042(9) 0.66731(16) 0.51963(16) 0.0419(6) Uani 1 1 d . . . . .
O11 O 0.10664(12) 0.6688(2) 0.4614(2) 0.0615(9) Uani 1 1 d . . . . .
O12 O 0.25215(7) 0.61953(13) 0.66784(14) 0.0310(5) Uani 1 1 d . . . . .
O13 O 0.26751(8) 0.72624(15) 0.78352(16) 0.0402(6) Uani 1 1 d . . . . .
O14 O 0.30277(8) 0.64168(15) 0.89642(16) 0.0373(6) Uani 1 1 d D . . . .
H14 H 0.3064(15) 0.615(2) 0.864(3) 0.045 Uiso 1 1 d D U . . .
O15 O 0.30217(7) 0.55590(14) 0.80399(15) 0.0341(5) Uani 1 1 d . . . . .
C41 C 0.28045(10) 0.63345(18) 0.64033(19) 0.0298(7) Uani 1 1 d . . . . .
C42 C 0.30639(10) 0.58511(18) 0.6323(2) 0.0314(7) Uani 1 1 d . . . . .
C43 C 0.33625(10) 0.59691(19) 0.6002(2) 0.0332(7) Uani 1 1 d . . . . .
H43 H 0.352657 0.562214 0.597798 0.040 Uiso 1 1 calc R U . . .
C44 C 0.34268(10) 0.65800(19) 0.5717(2) 0.0329(7) Uani 1 1 d . . . . .
C45 C 0.31803(10) 0.70759(18) 0.57903(19) 0.0318(7) Uani 1 1 d . . . . .
H45 H 0.321549 0.750204 0.560569 0.038 Uiso 1 1 calc R U . . .
C46 C 0.28832(10) 0.69639(18) 0.61279(19) 0.0304(7) Uani 1 1 d . . . . .
C47 C 0.37406(11) 0.6707(2) 0.5317(2) 0.0389(8) Uani 1 1 d . . . . .
C48 C 0.39378(14) 0.7337(3) 0.5627(3) 0.0506(10) Uani 1 1 d . . . . .
H48A H 0.401158 0.729282 0.615965 0.076 Uiso 1 1 calc R U . . .
H48B H 0.377867 0.771547 0.552062 0.076 Uiso 1 1 calc R U . . .
H48C H 0.414813 0.740114 0.539738 0.076 Uiso 1 1 calc R U . . .
C49 C 0.35944(15) 0.6818(3) 0.4503(3) 0.0548(12) Uani 1 1 d . . . . .
H49A H 0.378393 0.698853 0.425854 0.082 Uiso 1 1 calc R U . . .
H49B H 0.339887 0.713632 0.445214 0.082 Uiso 1 1 calc R U . . .
H49C H 0.350658 0.640126 0.427491 0.082 Uiso 1 1 calc R U . . .
C50 C 0.40065(13) 0.6143(3) 0.5405(3) 0.0510(11) Uani 1 1 d . . . . .
H50A H 0.388647 0.573868 0.520921 0.076 Uiso 1 1 calc R U . . .
H50B H 0.410473 0.608290 0.592685 0.076 Uiso 1 1 calc R U . . .
H50C H 0.419949 0.624434 0.513578 0.076 Uiso 1 1 calc R U . . .
S5 S 0.26210(3) 0.76584(4) 0.62435(5) 0.03203(18) Uani 1 1 d . . . . .
O16 O 0.22774(8) 0.74422(15) 0.63662(16) 0.0390(6) Uani 1 1 d . . . . .
O17 O 0.26225(8) 0.80917(14) 0.56212(16) 0.0385(6) Uani 1 1 d . . . . .
C51 C 0.28470(10) 0.77825(19) 0.7739(2) 0.0321(7) Uani 1 1 d . . . . .
C52 C 0.28492(10) 0.80643(18) 0.7026(2) 0.0322(7) Uani 1 1 d . . . . .
C53 C 0.30373(10) 0.86358(19) 0.6919(2) 0.0328(7) Uani 1 1 d . . . . .
H53 H 0.303285 0.879100 0.643276 0.039 Uiso 1 1 calc R U . . .
C54 C 0.32294(10) 0.89813(19) 0.7499(2) 0.0353(7) Uani 1 1 d . . . . .
C55 C 0.32284(11) 0.8726(2) 0.8206(2) 0.0376(8) Uani 1 1 d . . . . .
H55 H 0.335380 0.895592 0.861805 0.045 Uiso 1 1 calc R U . . .
C56 C 0.30516(10) 0.81533(19) 0.8322(2) 0.0322(7) Uani 1 1 d . . . . .
C57 C 0.34255(13) 0.9627(2) 0.7406(3) 0.0466(10) Uani 1 1 d . . . . .
C58 C 0.34258(14) 0.9771(3) 0.6588(3) 0.0549(12) Uani 1 1 d . . . . .
H58A H 0.318007 0.979174 0.632420 0.082 Uiso 1 1 calc R U . . .
H58B H 0.355329 0.942015 0.637938 0.082 Uiso 1 1 calc R U . . .
H58C H 0.354411 1.019202 0.654032 0.082 Uiso 1 1 calc R U . . .
C59 C 0.38137(14) 0.9568(3) 0.7804(3) 0.0561(12) Uani 1 1 d . . . . .
H59A H 0.394233 0.997325 0.773465 0.084 Uiso 1 1 calc R U . . .
H59B H 0.392810 0.919598 0.760174 0.084 Uiso 1 1 calc R U . . .
H59C H 0.381756 0.949647 0.832986 0.084 Uiso 1 1 calc R U . . .
C60 C 0.32428(16) 1.0199(2) 0.7738(4) 0.0613(14) Uani 1 1 d . . . . .
H60A H 0.300467 1.026759 0.745075 0.092 Uiso 1 1 calc R U . . .
H60B H 0.338420 1.059969 0.772913 0.092 Uiso 1 1 calc R U . . .
H60C H 0.322306 1.009332 0.824695 0.092 Uiso 1 1 calc R U . . .
S6 S 0.29858(2) 0.50193(4) 0.65725(5) 0.03099(18) Uani 1 1 d . . . . .
O18 O 0.30849(8) 0.45984(14) 0.59653(16) 0.0377(6) Uani 1 1 d . . . . .
C61 C 0.33346(10) 0.66282(19) 0.92997(19) 0.0329(7) Uani 1 1 d . . . . .
C62 C 0.34026(10) 0.73098(19) 0.9454(2) 0.0339(7) Uani 1 1 d . . . . .
C63 C 0.37325(12) 0.7531(2) 0.9813(2) 0.0391(8) Uani 1 1 d . . . . .
H63 H 0.376601 0.798875 0.989723 0.047 Uiso 1 1 calc R U . . .
C64 C 0.40169(11) 0.7105(2) 1.0055(2) 0.0400(8) Uani 1 1 d . . . . .
C65 C 0.39581(11) 0.6445(2) 0.9920(2) 0.0403(8) Uani 1 1 d . . . . .
H65 H 0.414515 0.614145 1.007659 0.048 Uiso 1 1 calc R U . . .
C66 C 0.36280(11) 0.6210(2) 0.9558(2) 0.0365(8) Uani 1 1 d . . . . .
C67 C 0.43707(13) 0.7388(3) 1.0464(3) 0.0507(11) Uani 1 1 d . . . . .
C68 C 0.45055(15) 0.7929(3) 0.9995(3) 0.0591(13) Uani 1 1 d . . . . .
H68A H 0.472503 0.812020 1.026662 0.089 Uiso 1 1 calc R U . . .
H68B H 0.432413 0.827241 0.988440 0.089 Uiso 1 1 calc R U . . .
H68C H 0.455277 0.773730 0.953478 0.089 Uiso 1 1 calc R U . . .
C69 C 0.43081(15) 0.7687(3) 1.1194(3) 0.0584(13) Uani 1 1 d . . . . .
H69A H 0.421337 0.734924 1.148543 0.088 Uiso 1 1 calc R U . . .
H69B H 0.413737 0.804912 1.109509 0.088 Uiso 1 1 calc R U . . .
H69C H 0.453375 0.785298 1.146789 0.088 Uiso 1 1 calc R U . . .
C70 C 0.46560(13) 0.6857(3) 1.0640(3) 0.0598(13) Uani 1 1 d . . . . .
H70A H 0.457924 0.653048 1.096977 0.090 Uiso 1 1 calc R U . . .
H70B H 0.487955 0.705818 1.087974 0.090 Uiso 1 1 calc R U . . .
H70C H 0.469203 0.664223 1.018457 0.090 Uiso 1 1 calc R U . . .
S7 S 0.35820(3) 0.53403(5) 0.94948(5) 0.0389(2) Uani 1 1 d . . . . .
O19 O 0.32296(11) 0.51658(19) 0.9636(2) 0.0543(8) Uani 1 1 d . . . . .
O20 O 0.38888(16) 0.5061(3) 0.9955(3) 0.063(2) Uani 0.780(18) 1 d . . . . .
C71 C 0.33136(10) 0.52270(18) 0.7990(2) 0.0326(7) Uani 1 1 d . . . . .
C72 C 0.36069(11) 0.5129(2) 0.8573(2) 0.0378(8) Uani 1 1 d . . . . .
C73 C 0.39145(13) 0.4806(2) 0.8459(3) 0.0472(10) Uani 1 1 d . . . . .
H73 H 0.410568 0.475830 0.885942 0.057 Uiso 1 1 calc R U . . .
C74 C 0.39515(13) 0.4548(3) 0.7772(3) 0.0468(10) Uani 1 1 d . . . . .
C75 C 0.36614(12) 0.4615(2) 0.7210(2) 0.0405(8) Uani 1 1 d . . . . .
H75 H 0.367242 0.443286 0.674142 0.049 Uiso 1 1 calc R U . . .
C76 C 0.33553(11) 0.49425(19) 0.7316(2) 0.0344(7) Uani 1 1 d . . . . .
C77 C 0.43010(15) 0.4224(3) 0.7655(3) 0.0654(15) Uani 1 1 d D U . . .
C78 C 0.4600(2) 0.4762(6) 0.7773(7) 0.086(3) Uani 0.759(14) 1 d D U P B 1
H78A H 0.453737 0.511595 0.741435 0.129 Uiso 0.759(14) 1 calc R U P B 1
H78B H 0.462267 0.494115 0.827093 0.129 Uiso 0.759(14) 1 calc R U P B 1
H78C H 0.482652 0.456484 0.770683 0.129 Uiso 0.759(14) 1 calc R U P B 1
C79 C 0.4405(3) 0.3689(5) 0.8214(5) 0.074(3) Uani 0.759(14) 1 d D U P B 1
H79A H 0.441448 0.386771 0.870884 0.111 Uiso 0.759(14) 1 calc R U P B 1
H79B H 0.422917 0.333379 0.813061 0.111 Uiso 0.759(14) 1 calc R U P B 1
H79C H 0.463965 0.351588 0.816525 0.111 Uiso 0.759(14) 1 calc R U P B 1
C80 C 0.4282(2) 0.3978(6) 0.6873(5) 0.079(3) Uani 0.759(14) 1 d D U P B 1
H80A H 0.421331 0.434010 0.652884 0.118 Uiso 0.759(14) 1 calc R U P B 1
H80B H 0.451485 0.380795 0.681090 0.118 Uiso 0.759(14) 1 calc R U P B 1
H80C H 0.410437 0.362586 0.677626 0.118 Uiso 0.759(14) 1 calc R U P B 1
C78X C 0.4467(5) 0.4605(13) 0.7111(15) 0.073(7) Uani 0.241(14) 1 d D U P B 2
H78D H 0.428810 0.468869 0.667222 0.109 Uiso 0.241(14) 1 calc R U P B 2
H78E H 0.455651 0.502422 0.732979 0.109 Uiso 0.241(14) 1 calc R U P B 2
H78F H 0.466382 0.435204 0.697560 0.109 Uiso 0.241(14) 1 calc R U P B 2
C79X C 0.4536(10) 0.405(3) 0.8361(16) 0.127(14) Uani 0.241(14) 1 d D U P B 2
H79D H 0.439877 0.380435 0.867164 0.191 Uiso 0.241(14) 1 calc R U P B 2
H79E H 0.473478 0.378341 0.826094 0.191 Uiso 0.241(14) 1 calc R U P B 2
H79F H 0.462746 0.445559 0.861513 0.191 Uiso 0.241(14) 1 calc R U P B 2
C80X C 0.4190(7) 0.3546(11) 0.726(2) 0.083(8) Uani 0.241(14) 1 d D U P B 2
H80D H 0.403474 0.362882 0.678635 0.125 Uiso 0.241(14) 1 calc R U P B 2
H80E H 0.440429 0.331308 0.717177 0.125 Uiso 0.241(14) 1 calc R U P B 2
H80F H 0.406395 0.327628 0.756833 0.125 Uiso 0.241(14) 1 calc R U P B 2
S8 S 0.30638(3) 0.79167(5) 0.92485(5) 0.0389(2) Uani 1 1 d . . . . .
O21 O 0.27312(10) 0.7638(2) 0.93426(18) 0.0512(8) Uani 1 1 d . . . . .
O22 O 0.31900(13) 0.8487(2) 0.9699(2) 0.0623(10) Uani 1 1 d . . . . .
O23 O 0.23638(12) 0.6595(3) 0.9696(2) 0.0697(11) Uani 1 1 d . . . . .
C81 C 0.2185(2) 0.7011(5) 1.0136(4) 0.080(2) Uani 1 1 d . . . . .
H81A H 0.197330 0.721410 0.983317 0.096 Uiso 1 1 calc R U . . .
H81B H 0.234566 0.736450 1.036237 0.096 Uiso 1 1 calc R U . . .
C82 C 0.2073(3) 0.6562(6) 1.0739(6) 0.108(3) Uani 1 1 d . . . . .
H82A H 0.213150 0.677316 1.122731 0.129 Uiso 1 1 calc R U . . .
H82B H 0.181396 0.647364 1.063129 0.129 Uiso 1 1 calc R U . . .
C83 C 0.2286(2) 0.5921(5) 1.0718(5) 0.092(3) Uani 1 1 d . . . . .
H83A H 0.241815 0.580832 1.121137 0.111 Uiso 1 1 calc R U . . .
H83B H 0.212747 0.555090 1.053103 0.111 Uiso 1 1 calc R U . . .
C84 C 0.25362(18) 0.6087(3) 1.0195(3) 0.0665(15) Uani 1 1 d . . . . .
H84A H 0.276517 0.625160 1.047095 0.080 Uiso 1 1 calc R U . . .
H84B H 0.258366 0.569240 0.991527 0.080 Uiso 1 1 calc R U . . .
O24 O 0.31759(18) 0.3646(3) 0.9604(4) 0.0965(17) Uani 1 1 d D U . . .
C85 C 0.3547(3) 0.3505(5) 0.9998(7) 0.128(4) Uani 1 1 d D U . . .
H85A H 0.354631 0.337088 1.051227 0.153 Uiso 1 1 calc R U . . .
H85B H 0.370183 0.389535 0.999640 0.153 Uiso 1 1 calc R U . . .
C86 C 0.3672(4) 0.2944(9) 0.9559(8) 0.167(6) Uani 1 1 d D U . . .
H86A H 0.393383 0.294617 0.959709 0.201 Uiso 1 1 calc R U . . .
H86B H 0.359556 0.251272 0.972443 0.201 Uiso 1 1 calc R U . . .
C87 C 0.3493(3) 0.3096(9) 0.8808(8) 0.140(4) Uani 1 1 d D U . . .
H87A H 0.364793 0.337250 0.855636 0.168 Uiso 1 1 calc R U . . .
H87B H 0.343818 0.268549 0.852339 0.168 Uiso 1 1 calc R U . . .
C88 C 0.3166(3) 0.3445(5) 0.8865(5) 0.095(2) Uani 1 1 d D U . . .
H88A H 0.314111 0.383444 0.853876 0.114 Uiso 1 1 calc R U . . .
H88B H 0.295844 0.315466 0.870861 0.114 Uiso 1 1 calc R U . . .
O25 O 0.2938(2) 0.4427(5) 1.0826(4) 0.078(3) Uani 0.730(16) 1 d D U P C 1
C89 C 0.2727(3) 0.3920(9) 1.1120(5) 0.100(5) Uani 0.730(16) 1 d D U P C 1
H89A H 0.247145 0.396599 1.091148 0.120 Uiso 0.730(16) 1 calc R U P C 1
H89B H 0.280723 0.347486 1.100659 0.120 Uiso 0.730(16) 1 calc R U P C 1
C90 C 0.2790(2) 0.4034(6) 1.1916(4) 0.097(3) Uani 1 1 d D U . . .
H90A H 0.275458 0.362767 1.218825 0.116 Uiso 0.730(16) 1 calc R U P C 1
H90B H 0.263274 0.438338 1.205025 0.116 Uiso 0.730(16) 1 calc R U P C 1
H90C H 0.277438 0.355638 1.181508 0.116 Uiso 0.270(16) 1 calc R U P C 2
H90D H 0.267958 0.412424 1.235203 0.116 Uiso 0.270(16) 1 calc R U P C 2
C91 C 0.3170(2) 0.4244(5) 1.2060(4) 0.089(2) Uani 1 1 d D U . . .
H91A H 0.333130 0.386065 1.207990 0.107 Uiso 1 1 calc R U . . .
H91B H 0.322693 0.449030 1.252755 0.107 Uiso 1 1 calc R U . . .
C92 C 0.3200(3) 0.4681(6) 1.1410(4) 0.105(3) Uani 1 1 d D U . . .
H92A H 0.314890 0.514410 1.151703 0.126 Uiso 0.730(16) 1 calc R U P C 1
H92B H 0.344117 0.465338 1.128326 0.126 Uiso 0.730(16) 1 calc R U P C 1
H92C H 0.332269 0.509395 1.158699 0.126 Uiso 0.270(16) 1 calc R U P C 2
H92D H 0.334418 0.445644 1.108782 0.126 Uiso 0.270(16) 1 calc R U P C 2
O25X O 0.2840(5) 0.4836(16) 1.0981(13) 0.105(5) Uani 0.270(16) 1 d D U P C 2
C89X C 0.2603(6) 0.4398(17) 1.1282(15) 0.089(6) Uani 0.270(16) 1 d D U P C 2
H89C H 0.249633 0.408400 1.089741 0.107 Uiso 0.270(16) 1 calc R U P C 2
H89D H 0.240830 0.465713 1.143168 0.107 Uiso 0.270(16) 1 calc R U P C 2
Na1 Na 0.27373(4) 0.38786(8) 0.51211(9) 0.0356(3) Uani 1 1 d . . . . .
O26 O 0.28754(16) 0.3051(2) 0.6029(3) 0.0794(13) Uani 1 1 d D U . . .
C93 C 0.2938(3) 0.3192(4) 0.6808(4) 0.086(2) Uani 1 1 d D U . . .
H93A H 0.279215 0.357088 0.691105 0.103 Uiso 1 1 calc R U . . .
H93B H 0.319203 0.330057 0.697799 0.103 Uiso 1 1 calc R U . . .
C94 C 0.2840(4) 0.2600(5) 0.7189(6) 0.122(4) Uani 1 1 d D U . . .
H94A H 0.260187 0.264875 0.732488 0.147 Uiso 1 1 calc R U . . .
H94B H 0.301644 0.251046 0.763834 0.147 Uiso 1 1 calc R U . . .
C95 C 0.2842(5) 0.2069(5) 0.6634(6) 0.150(6) Uani 1 1 d D U . . .
H95A H 0.308414 0.188891 0.665161 0.180 Uiso 1 1 calc R U . . .
H95B H 0.267880 0.170757 0.671181 0.180 Uiso 1 1 calc R U . . .
C96 C 0.2718(3) 0.2408(3) 0.5938(4) 0.099(3) Uani 1 1 d D U . . .
H96A H 0.279595 0.217233 0.552535 0.118 Uiso 1 1 calc R U . . .
H96B H 0.245468 0.243885 0.584010 0.118 Uiso 1 1 calc R U . . .
O27 O 0.32816(11) 0.3749(3) 0.4645(3) 0.0723(12) Uani 1 1 d D U . . .
C97 C 0.33902(19) 0.3362(3) 0.4082(5) 0.0752(17) Uani 1 1 d D U . . .
H97A H 0.323543 0.345157 0.360486 0.090 Uiso 1 1 calc R U . . .
H97B H 0.337436 0.288906 0.419569 0.090 Uiso 1 1 calc R U . . .
C98 C 0.3767(2) 0.3547(4) 0.4050(6) 0.095(2) Uani 1 1 d D U . . .
H98A H 0.388352 0.323297 0.375857 0.114 Uiso 0.666(15) 1 calc R U P D 1
H98B H 0.378906 0.400038 0.387018 0.114 Uiso 0.666(15) 1 calc R U P D 1
H98C H 0.378283 0.378190 0.358808 0.114 Uiso 0.334(15) 1 calc R U P D 2
H98D H 0.392145 0.315346 0.408806 0.114 Uiso 0.334(15) 1 calc R U P D 2
C99 C 0.3894(3) 0.3481(7) 0.4857(7) 0.086(3) Uani 0.666(15) 1 d D U P D 1
H99A H 0.395700 0.301899 0.498668 0.104 Uiso 0.666(15) 1 calc R U P D 1
H99B H 0.410592 0.375985 0.501457 0.104 Uiso 0.666(15) 1 calc R U P D 1
C100 C 0.3593(3) 0.3700(10) 0.5214(7) 0.106(5) Uani 0.666(15) 1 d D U P D 1
H10X H 0.355187 0.337940 0.559237 0.128 Uiso 0.666(15) 1 calc R U P D 1
H10Y H 0.364782 0.413249 0.545270 0.128 Uiso 0.666(15) 1 calc R U P D 1
C99X C 0.3869(5) 0.3998(16) 0.4719(16) 0.109(8) Uani 0.334(15) 1 d D U P D 2
H99C H 0.393594 0.374491 0.517974 0.131 Uiso 0.334(15) 1 calc R U P D 2
H99D H 0.406505 0.430113 0.465815 0.131 Uiso 0.334(15) 1 calc R U P D 2
C10X C 0.3527(4) 0.4348(8) 0.4690(12) 0.066(5) Uani 0.334(15) 1 d D U P D 2
H10N H 0.347048 0.463138 0.425003 0.080 Uiso 0.334(15) 1 calc R U P D 2
H10O H 0.352208 0.461152 0.513782 0.080 Uiso 0.334(15) 1 calc R U P D 2
O28 O 0.25193(10) 0.47206(16) 0.42457(19) 0.0499(7) Uani 1 1 d D . . . .
C101 C 0.24856(16) 0.5375(2) 0.4515(3) 0.0546(12) Uani 1 1 d D . . . .
H10D H 0.250179 0.537377 0.505546 0.066 Uiso 1 1 calc R U . . .
H10E H 0.225487 0.557078 0.428932 0.066 Uiso 1 1 calc R U . . .
C102 C 0.2789(2) 0.5754(3) 0.4300(4) 0.0731(17) Uani 1 1 d D . . . .
H10F H 0.301223 0.568182 0.465304 0.088 Uiso 1 1 calc R U . . .
H10G H 0.273669 0.623015 0.426328 0.088 Uiso 1 1 calc R U . . .
C103 C 0.2810(2) 0.5461(4) 0.3557(4) 0.085(2) Uani 1 1 d D . . . .
H10H H 0.305704 0.547256 0.346159 0.103 Uiso 1 1 calc R U . . .
H10I H 0.265460 0.570408 0.316165 0.103 Uiso 1 1 calc R U . . .
C104 C 0.26830(18) 0.4757(3) 0.3599(3) 0.0604(13) Uani 1 1 d D . . . .
H10J H 0.250861 0.464479 0.315424 0.072 Uiso 1 1 calc R U . . .
H10K H 0.288591 0.444847 0.363881 0.072 Uiso 1 1 calc R U . . .
O29 O 0.05631(12) 0.4461(3) 0.6716(3) 0.0774(13) Uani 1 1 d D . . . .
C105 C 0.0687(3) 0.5140(4) 0.6769(5) 0.092(3) Uani 1 1 d D . . . .
H10P H 0.056579 0.540280 0.710300 0.111 Uiso 1 1 calc R U . . .
H10Q H 0.065665 0.535518 0.628206 0.111 Uiso 1 1 calc R U . . .
C106 C 0.1108(2) 0.5021(5) 0.7113(4) 0.089(3) Uani 1 1 d D . . . .
H10R H 0.125450 0.502351 0.672125 0.106 Uiso 1 1 calc R U . . .
H10S H 0.119652 0.536497 0.747784 0.106 Uiso 1 1 calc R U . . .
C107 C 0.1115(2) 0.4389(4) 0.7455(6) 0.092(2) Uani 1 1 d D . . . .
H10T H 0.135029 0.417623 0.747936 0.111 Uiso 1 1 calc R U . . .
H10U H 0.105864 0.442116 0.795604 0.111 Uiso 1 1 calc R U . . .
C108 C 0.0853(2) 0.4053(5) 0.6989(4) 0.089(2) Uani 1 1 d D . . . .
H10V H 0.076957 0.367964 0.725725 0.107 Uiso 1 1 calc R U . . .
H10W H 0.095465 0.387224 0.657281 0.107 Uiso 1 1 calc R U . . .
O30 O 0.44091(14) 0.7275(3) 0.8216(4) 0.0847(15) Uani 1 1 d D . . . .
C109 C 0.4069(2) 0.7596(4) 0.7929(4) 0.0772(18) Uani 1 1 d D . . . .
H10L H 0.408927 0.786922 0.749497 0.093 Uiso 1 1 calc R U . . .
H10M H 0.399190 0.787794 0.830823 0.093 Uiso 1 1 calc R U . . .
C110 C 0.38029(16) 0.7026(4) 0.7714(3) 0.0659(16) Uani 1 1 d D . . . .
H11A H 0.365890 0.694691 0.810233 0.079 Uiso 1 1 calc R U . . .
H11B H 0.364153 0.712132 0.724618 0.079 Uiso 1 1 calc R U . . .
C111 C 0.40325(17) 0.6462(3) 0.7637(3) 0.0613(13) Uani 1 1 d D . . . .
H11C H 0.391773 0.604450 0.774221 0.074 Uiso 1 1 calc R U . . .
H11D H 0.409087 0.644067 0.713582 0.074 Uiso 1 1 calc R U . . .
C112 C 0.4350(2) 0.6591(4) 0.8183(4) 0.0738(17) Uani 1 1 d D . . . .
H11E H 0.431587 0.642536 0.866991 0.089 Uiso 1 1 calc R U . . .
H11F H 0.455809 0.636400 0.804441 0.089 Uiso 1 1 calc R U . . .
O31 O 0.0208(5) 0.2651(7) 0.6526(11) 0.238(7) Uani 1 1 d D U . . .
C113 C -0.0061(4) 0.2330(8) 0.6809(13) 0.178(7) Uani 1 1 d D U . . .
H11G H -0.029616 0.242013 0.650699 0.213 Uiso 1 1 calc R U . . .
H11H H -0.006403 0.247124 0.732048 0.213 Uiso 1 1 calc R U . . .
C114 C 0.0030(6) 0.1624(9) 0.6782(15) 0.214(9) Uani 1 1 d D U . . .
H11I H -0.017946 0.136457 0.655407 0.257 Uiso 1 1 calc R U . . .
H11J H 0.011708 0.145144 0.728206 0.257 Uiso 1 1 calc R U . . .
C115 C 0.0318(8) 0.1597(9) 0.6323(18) 0.257(11) Uani 1 1 d D U . . .
H11K H 0.054005 0.142240 0.661572 0.309 Uiso 1 1 calc R U . . .
H11L H 0.024525 0.130669 0.589373 0.309 Uiso 1 1 calc R U . . .
C116 C 0.0372(5) 0.2241(9) 0.6088(12) 0.182(7) Uani 1 1 d D U . . .
H11M H 0.062983 0.233973 0.615032 0.219 Uiso 1 1 calc R U . . .
H11N H 0.026590 0.229641 0.556408 0.219 Uiso 1 1 calc R U . . .
O32 O 0.4751(2) 1.0001(5) 0.8765(5) 0.127(2) Uani 1 1 d D U . . .
C117 C 0.4693(3) 0.9341(5) 0.8988(5) 0.103(3) Uani 1 1 d D U . . .
H11O H 0.444298 0.928433 0.905588 0.124 Uiso 1 1 calc R U . . .
H11P H 0.485064 0.924028 0.945931 0.124 Uiso 1 1 calc R U . . .
C118 C 0.4774(2) 0.8887(4) 0.8390(5) 0.089(2) Uani 1 1 d D U . . .
H11Q H 0.488087 0.846888 0.859601 0.107 Uiso 1 1 calc R U . . .
H11R H 0.455841 0.879120 0.802483 0.107 Uiso 1 1 calc R U . . .
C119 C 0.5038(2) 0.9292(4) 0.8061(4) 0.0798(18) Uani 1 1 d D U . . .
H11S H 0.527979 0.925645 0.835547 0.096 Uiso 1 1 calc R U . . .
H11T H 0.504479 0.915460 0.754960 0.096 Uiso 1 1 calc R U . . .
C120 C 0.4894(2) 0.9973(4) 0.8086(5) 0.0832(19) Uani 1 1 d D U . . .
H12A H 0.508535 1.030251 0.808966 0.100 Uiso 1 1 calc R U . . .
H12B H 0.470513 1.005669 0.765693 0.100 Uiso 1 1 calc R U . . .
O33 O 0.0806(3) 0.6410(7) 0.2858(7) 0.177(4) Uani 1 1 d D U . . .
C121 C 0.0637(5) 0.6534(11) 0.2105(9) 0.181(7) Uani 1 1 d D U . . .
H12C H 0.047145 0.691071 0.206901 0.217 Uiso 1 1 calc R U . . .
H12D H 0.050910 0.614136 0.187889 0.217 Uiso 1 1 calc R U . . .
C122 C 0.0958(5) 0.6686(11) 0.1765(9) 0.173(6) Uani 1 1 d D U . . .
H12E H 0.106472 0.627842 0.160818 0.208 Uiso 1 1 calc R U . . .
H12F H 0.089401 0.697808 0.133407 0.208 Uiso 1 1 calc R U . . .
C123 C 0.1193(5) 0.7000(13) 0.2320(8) 0.188(8) Uani 1 1 d D U . . .
H12G H 0.116291 0.748182 0.227215 0.225 Uiso 1 1 calc R U . . .
H12H H 0.144093 0.688983 0.227648 0.225 Uiso 1 1 calc R U . . .
C124 C 0.1123(5) 0.6793(11) 0.3007(8) 0.173(7) Uani 1 1 d D U . . .
H12I H 0.108891 0.717708 0.331594 0.208 Uiso 1 1 calc R U . . .
H12J H 0.132279 0.652634 0.326591 0.208 Uiso 1 1 calc R U . . .

loop_
_atom_site_aniso_label
_atom_site_aniso_U_11
_atom_site_aniso_U_22
_atom_site_aniso_U_33
_atom_site_aniso_U_23
_atom_site_aniso_U_13
_atom_site_aniso_U_12
Li1 0.033(3) 0.044(4) 0.039(3) -0.004(3) 0.004(3) -0.004(3)
Li2 0.045(4) 0.040(3) 0.039(4) 0.000(3) 0.001(3) -0.004(3)
Li3 0.039(3) 0.034(3) 0.033(3) 0.001(2) 0.006(3) 0.000(3)
Li4 0.049(4) 0.042(4) 0.046(4) 0.009(3) -0.004(3) -0.005(3)
Li5 0.051(5) 0.086(6) 0.081(5) -0.004(5) 0.016(4) -0.025(4)
O1 0.0358(14) 0.0412(15) 0.0353(14) -0.0036(11) 0.0042(11) -0.0007(11)
O2 0.0380(14) 0.0335(13) 0.0319(13) -0.0017(10) 0.0083(11) -0.0057(10)
O3 0.0383(13) 0.0323(13) 0.0270(12) 0.0000(10) 0.0013(10) -0.0046(10)
O4 0.0342(13) 0.0385(14) 0.0321(13) 0.0008(10) -0.0005(10) -0.0008(10)
C1 0.0388(19) 0.0314(17) 0.0348(18) 0.0049(14) 0.0047(15) -0.0006(14)
C2 0.041(2) 0.0347(18) 0.040(2) 0.0029(15) 0.0040(16) 0.0032(15)
C3 0.044(2) 0.056(3) 0.048(2) 0.003(2) 0.0017(19) 0.011(2)
C4 0.049(3) 0.060(3) 0.057(3) 0.000(2) 0.009(2) 0.016(2)
C5 0.053(3) 0.048(2) 0.049(2) 0.0035(19) 0.011(2) 0.011(2)
C6 0.048(2) 0.0329(18) 0.041(2) 0.0036(15) 0.0127(17) 0.0032(16)
C7 0.047(3) 0.096(5) 0.084(4) -0.010(4) 0.007(3) 0.021(3)
C8 0.049(4) 0.144(9) 0.132(8) -0.016(7) 0.004(4) 0.018(5)
C9 0.083(6) 0.119(8) 0.186(12) 0.024(8) 0.014(7) 0.053(6)
C10 0.064(5) 0.32(2) 0.104(7) -0.063(10) 0.010(5) 0.063(9)
S1 0.0529(6) 0.0350(4) 0.0347(5) -0.0010(4) 0.0107(4) 0.0041(4)
O5 0.0598(19) 0.0384(15) 0.0403(16) -0.0050(12) 0.0108(14) -0.0042(13)
O6 0.074(2) 0.0475(18) 0.0455(17) -0.0044(14) 0.0191(16) 0.0106(16)
C11 0.0341(17) 0.0395(19) 0.0259(16) -0.0020(13) 0.0058(13) -0.0009(14)
C12 0.0406(19) 0.0384(19) 0.0298(17) 0.0006(14) 0.0079(14) 0.0001(15)
C13 0.0376(19) 0.047(2) 0.0351(19) 0.0051(16) 0.0079(15) 0.0055(16)
C14 0.0378(19) 0.049(2) 0.0293(17) 0.0027(15) 0.0080(14) -0.0007(16)
C15 0.0391(19) 0.0383(18) 0.0287(17) 0.0020(14) 0.0042(14) -0.0015(15)
C16 0.0349(17) 0.0355(17) 0.0282(16) -0.0026(14) 0.0045(13) -0.0012(14)
C17 0.042(2) 0.068(3) 0.037(2) 0.0110(19) 0.0115(17) -0.005(2)
C18 0.062(4) 0.055(4) 0.047(4) 0.010(3) 0.020(4) -0.003(3)
C19 0.058(4) 0.065(5) 0.042(4) 0.000(3) 0.020(3) 0.004(3)
C20 0.037(3) 0.081(6) 0.043(4) 0.004(4) 0.016(3) -0.002(3)
C18X 0.054(8) 0.068(7) 0.053(9) 0.014(6) 0.021(7) -0.011(6)
C19X 0.054(8) 0.094(12) 0.037(6) 0.022(6) 0.014(5) 0.015(8)
C20X 0.054(8) 0.089(11) 0.046(9) 0.014(8) 0.026(7) 0.015(8)
S2 0.0349(4) 0.0351(4) 0.0296(4) -0.0023(3) 0.0028(3) -0.0020(3)
O7 0.0523(17) 0.0412(15) 0.0297(13) 0.0009(11) -0.0008(12) 0.0013(13)
C21 0.0277(16) 0.0339(16) 0.0285(16) 0.0006(13) 0.0047(12) 0.0035(13)
C22 0.0311(16) 0.0347(17) 0.0278(16) -0.0028(13) 0.0022(13) 0.0007(13)
C23 0.0358(18) 0.0344(17) 0.0291(17) -0.0007(13) 0.0047(14) 0.0033(14)
C24 0.0392(18) 0.0312(17) 0.0324(18) 0.0017(14) 0.0087(14) 0.0022(14)
C25 0.0357(18) 0.0317(17) 0.0309(17) -0.0030(13) 0.0013(14) 0.0017(13)
C26 0.0289(15) 0.0338(17) 0.0254(15) -0.0006(13) 0.0029(12) 0.0012(13)
C27 0.061(3) 0.0321(18) 0.036(2) -0.0012(15) 0.0106(18) 0.0010(17)
C28 0.069(3) 0.040(2) 0.037(2) 0.0051(17) 0.005(2) -0.004(2)
C29 0.094(4) 0.034(2) 0.066(3) 0.002(2) 0.029(3) 0.012(2)
C30 0.068(3) 0.053(3) 0.045(2) 0.009(2) 0.010(2) -0.021(2)
S3 0.0339(4) 0.0360(4) 0.0261(4) -0.0021(3) 0.0045(3) 0.0008(3)
O8 0.0387(14) 0.0464(16) 0.0362(14) -0.0054(12) 0.0078(11) -0.0009(12)
O9 0.0494(17) 0.0435(16) 0.0391(15) -0.0055(13) 0.0063(13) 0.0031(13)
C31 0.0371(18) 0.0410(19) 0.0232(15) 0.0008(13) 0.0049(13) -0.0003(14)
C32 0.0315(17) 0.0400(18) 0.0247(16) 0.0003(13) 0.0042(13) 0.0017(14)
C33 0.0336(18) 0.0397(19) 0.0298(17) 0.0017(14) 0.0053(14) 0.0002(15)
C34 0.0339(18) 0.042(2) 0.0359(19) -0.0017(15) 0.0053(14) -0.0021(15)
C35 0.0338(18) 0.043(2) 0.0325(18) 0.0025(16) 0.0018(14) 0.0014(15)
C36 0.0359(18) 0.0375(18) 0.0294(17) 0.0006(14) 0.0046(14) 0.0008(15)
C37 0.0295(18) 0.048(2) 0.050(2) -0.0010(18) 0.0010(16) -0.0039(16)
C38 0.036(2) 0.058(3) 0.060(3) 0.006(2) 0.0059(19) -0.0064(19)
C39 0.041(2) 0.060(3) 0.046(2) -0.004(2) -0.0048(18) -0.009(2)
C40 0.0303(19) 0.062(3) 0.065(3) 0.007(2) -0.0018(19) -0.0023(19)
S4 0.0401(5) 0.0363(4) 0.0350(5) 0.0017(4) -0.0011(4) 0.0018(4)
O10 0.0489(17) 0.0416(15) 0.0334(14) 0.0013(11) 0.0024(12) 0.0010(12)
O11 0.072(2) 0.058(2) 0.050(2) 0.0046(17) -0.0004(18) 0.0022(18)
O12 0.0336(12) 0.0301(12) 0.0290(12) 0.0000(10) 0.0048(10) -0.0008(10)
O13 0.0494(16) 0.0375(14) 0.0312(13) 0.0044(11) -0.0002(12) -0.0111(12)
O14 0.0347(13) 0.0429(15) 0.0323(13) -0.0040(11) 0.0006(11) 0.0008(11)
O15 0.0330(12) 0.0367(13) 0.0322(13) -0.0028(10) 0.0047(10) -0.0008(10)
C41 0.0319(16) 0.0307(16) 0.0257(15) -0.0008(12) 0.0015(12) -0.0022(13)
C42 0.0375(18) 0.0283(15) 0.0281(16) -0.0007(13) 0.0046(13) -0.0007(13)
C43 0.0343(17) 0.0328(17) 0.0317(17) -0.0012(13) 0.0036(13) 0.0018(14)
C44 0.0340(17) 0.0347(17) 0.0297(16) -0.0009(14) 0.0045(13) -0.0016(14)
C45 0.0389(18) 0.0297(16) 0.0263(16) 0.0004(13) 0.0043(13) -0.0020(14)
C46 0.0351(17) 0.0307(16) 0.0244(15) -0.0003(12) 0.0021(13) 0.0014(13)
C47 0.041(2) 0.0373(19) 0.041(2) 0.0044(16) 0.0120(16) 0.0009(15)
C48 0.050(2) 0.046(2) 0.056(3) 0.004(2) 0.013(2) -0.0063(19)
C49 0.055(3) 0.064(3) 0.049(3) 0.009(2) 0.018(2) 0.004(2)
C50 0.046(2) 0.050(2) 0.062(3) 0.009(2) 0.022(2) 0.0088(19)
S5 0.0397(5) 0.0292(4) 0.0261(4) 0.0010(3) 0.0028(3) 0.0037(3)
O16 0.0403(14) 0.0395(14) 0.0361(14) -0.0016(11) 0.0035(11) 0.0020(11)
O17 0.0510(16) 0.0319(13) 0.0320(13) 0.0030(10) 0.0060(12) 0.0045(11)
C51 0.0375(18) 0.0340(17) 0.0250(16) 0.0007(13) 0.0059(13) -0.0005(14)
C52 0.0365(17) 0.0284(16) 0.0311(17) 0.0012(13) 0.0045(14) 0.0004(13)
C53 0.0365(18) 0.0312(16) 0.0313(17) 0.0028(13) 0.0075(14) 0.0030(14)
C54 0.0331(17) 0.0303(17) 0.042(2) 0.0043(14) 0.0051(15) 0.0006(14)
C55 0.0393(19) 0.0333(18) 0.0376(19) -0.0026(15) 0.0000(15) -0.0031(15)
C56 0.0362(17) 0.0333(17) 0.0268(16) -0.0001(13) 0.0048(13) 0.0019(14)
C57 0.048(2) 0.036(2) 0.053(3) 0.0049(18) 0.0033(19) -0.0077(17)
C58 0.054(3) 0.051(3) 0.059(3) 0.016(2) 0.007(2) -0.015(2)
C59 0.050(3) 0.050(3) 0.065(3) 0.011(2) 0.000(2) -0.014(2)
C60 0.064(3) 0.031(2) 0.086(4) -0.001(2) 0.001(3) -0.008(2)
S6 0.0346(4) 0.0274(4) 0.0308(4) -0.0014(3) 0.0050(3) -0.0008(3)
O18 0.0437(15) 0.0325(13) 0.0371(14) -0.0046(11) 0.0075(11) 0.0010(11)
C61 0.0374(18) 0.0376(18) 0.0237(15) 0.0008(13) 0.0055(13) -0.0005(14)
C62 0.0358(18) 0.0371(18) 0.0281(16) -0.0022(14) 0.0039(14) -0.0032(14)
C63 0.042(2) 0.040(2) 0.0351(19) 0.0002(15) 0.0073(16) -0.0082(16)
C64 0.0362(19) 0.053(2) 0.0299(18) 0.0018(16) 0.0039(14) -0.0093(17)
C65 0.0342(18) 0.056(2) 0.0307(18) 0.0016(17) 0.0050(14) -0.0005(17)
C66 0.0393(19) 0.0392(19) 0.0297(17) 0.0012(14) 0.0026(14) -0.0012(15)
C67 0.041(2) 0.065(3) 0.044(2) -0.001(2) 0.0020(18) -0.018(2)
C68 0.049(3) 0.078(4) 0.050(3) 0.005(2) 0.006(2) -0.026(3)
C69 0.054(3) 0.078(4) 0.040(2) -0.007(2) 0.001(2) -0.021(3)
C70 0.038(2) 0.084(4) 0.055(3) 0.006(3) 0.001(2) -0.007(2)
S7 0.0444(5) 0.0391(5) 0.0310(4) 0.0035(4) 0.0007(4) 0.0007(4)
O19 0.063(2) 0.052(2) 0.0477(19) 0.0025(15) 0.0085(16) -0.0044(16)
O20 0.081(4) 0.051(3) 0.052(3) 0.006(2) -0.004(2) 0.005(2)
C71 0.0328(17) 0.0308(16) 0.0335(17) 0.0045(13) 0.0033(14) -0.0018(13)
C72 0.041(2) 0.0373(19) 0.0337(19) 0.0011(15) 0.0028(15) 0.0019(15)
C73 0.044(2) 0.049(2) 0.046(2) 0.0056(19) -0.0024(18) 0.0092(18)
C74 0.044(2) 0.052(2) 0.044(2) 0.0017(18) 0.0061(18) 0.0153(19)
C75 0.045(2) 0.039(2) 0.037(2) 0.0028(15) 0.0084(16) 0.0077(16)
C76 0.0389(18) 0.0306(17) 0.0320(18) 0.0045(14) 0.0016(14) 0.0010(14)
C77 0.051(3) 0.085(4) 0.060(3) 0.004(3) 0.008(2) 0.031(3)
C78 0.052(4) 0.105(7) 0.105(8) -0.008(6) 0.022(5) 0.015(4)
C79 0.078(7) 0.080(6) 0.062(5) 0.003(4) 0.007(4) 0.045(5)
C80 0.062(5) 0.113(8) 0.060(4) -0.003(4) 0.008(3) 0.044(5)
C78X 0.029(9) 0.084(14) 0.108(18) 0.000(12) 0.017(10) 0.011(9)
C79X 0.08(2) 0.20(4) 0.095(16) 0.015(17) -0.010(12) 0.09(2)
C80X 0.076(16) 0.065(11) 0.12(2) 0.006(11) 0.048(14) 0.032(9)
S8 0.0506(6) 0.0383(5) 0.0274(4) -0.0022(3) 0.0054(4) 0.0049(4)
O21 0.0560(19) 0.060(2) 0.0385(16) 0.0020(15) 0.0110(14) 0.0059(16)
O22 0.096(3) 0.051(2) 0.0363(17) -0.0070(14) -0.0006(18) 0.0082(19)
O23 0.071(3) 0.093(3) 0.045(2) -0.007(2) 0.0126(18) 0.008(2)
C81 0.077(4) 0.103(6) 0.060(4) -0.015(4) 0.013(3) 0.011(4)
C82 0.111(7) 0.138(9) 0.084(5) 0.000(6) 0.045(5) 0.029(6)
C83 0.073(4) 0.117(7) 0.087(5) -0.034(5) 0.012(4) -0.010(4)
C84 0.069(3) 0.070(4) 0.056(3) -0.012(3) -0.001(3) -0.007(3)
O24 0.107(4) 0.067(3) 0.112(4) 0.010(3) 0.007(3) 0.014(3)
C85 0.143(8) 0.088(6) 0.137(7) 0.040(5) -0.020(7) 0.001(5)
C86 0.162(12) 0.175(12) 0.177(11) 0.069(10) 0.062(9) 0.077(11)
C87 0.102(7) 0.166(12) 0.155(9) -0.011(9) 0.030(7) 0.003(7)
C88 0.107(6) 0.084(5) 0.099(5) 0.022(4) 0.029(4) 0.002(4)
O25 0.074(4) 0.105(6) 0.053(3) 0.001(3) 0.006(3) -0.043(4)
C89 0.076(6) 0.163(12) 0.064(5) -0.004(6) 0.016(4) -0.064(7)
C90 0.097(5) 0.119(7) 0.072(4) 0.016(4) 0.011(4) -0.024(5)
C91 0.100(5) 0.102(6) 0.065(4) 0.004(4) 0.010(4) -0.016(4)
C92 0.118(6) 0.127(7) 0.064(4) 0.004(4) -0.003(4) -0.063(6)
O25X 0.120(11) 0.134(16) 0.066(10) 0.001(8) 0.027(8) -0.025(11)
C89X 0.086(9) 0.101(17) 0.084(12) 0.005(12) 0.026(9) 0.010(11)
Na1 0.0363(7) 0.0337(7) 0.0370(8) -0.0056(6) 0.0066(6) -0.0015(6)
O26 0.105(4) 0.047(2) 0.080(3) 0.013(2) -0.002(3) 0.000(2)
C93 0.118(6) 0.071(4) 0.064(4) 0.012(3) 0.002(4) -0.003(4)
C94 0.193(12) 0.083(5) 0.092(5) 0.005(4) 0.028(7) -0.034(7)
C95 0.277(17) 0.064(5) 0.096(6) 0.015(4) -0.001(8) -0.018(8)
C96 0.166(9) 0.048(3) 0.074(4) 0.011(3) 0.000(5) -0.018(4)
O27 0.052(2) 0.089(3) 0.081(3) -0.024(2) 0.026(2) -0.007(2)
C97 0.079(4) 0.056(3) 0.098(5) -0.013(3) 0.034(3) 0.000(3)
C98 0.101(5) 0.074(4) 0.124(6) -0.011(4) 0.060(5) -0.009(4)
C99 0.061(5) 0.077(7) 0.125(7) -0.008(7) 0.027(5) 0.001(5)
C100 0.074(6) 0.161(13) 0.084(6) -0.022(8) 0.011(5) 0.023(8)
C99X 0.056(8) 0.133(18) 0.137(17) -0.017(13) 0.012(11) -0.012(9)
C10X 0.058(8) 0.065(8) 0.088(12) -0.022(8) 0.043(8) -0.024(6)
O28 0.066(2) 0.0346(15) 0.0480(17) 0.0009(13) 0.0079(15) -0.0009(14)
C101 0.068(3) 0.038(2) 0.055(3) -0.003(2) 0.002(2) 0.000(2)
C102 0.092(5) 0.064(4) 0.063(4) -0.004(3) 0.009(3) -0.023(3)
C103 0.102(6) 0.083(5) 0.069(4) 0.010(4) 0.010(4) -0.037(4)
C104 0.075(3) 0.050(3) 0.057(3) 0.005(2) 0.012(3) -0.006(3)
O29 0.049(2) 0.081(3) 0.097(3) 0.006(3) -0.003(2) -0.003(2)
C105 0.154(8) 0.059(4) 0.077(5) 0.011(3) 0.053(5) 0.019(4)
C106 0.088(5) 0.132(7) 0.045(3) -0.009(4) 0.011(3) -0.057(5)
C107 0.066(4) 0.092(6) 0.118(7) -0.007(5) 0.011(4) 0.009(4)
C108 0.095(5) 0.109(6) 0.058(4) 0.006(4) 0.001(3) 0.039(5)
O30 0.066(3) 0.072(3) 0.112(4) -0.022(3) 0.005(3) -0.009(2)
C109 0.108(6) 0.067(4) 0.059(3) 0.003(3) 0.022(4) 0.012(4)
C110 0.055(3) 0.103(5) 0.040(2) 0.007(3) 0.009(2) 0.000(3)
C111 0.072(3) 0.061(3) 0.051(3) 0.007(2) 0.012(2) -0.009(3)
C112 0.085(4) 0.072(4) 0.066(4) -0.004(3) 0.018(3) -0.003(3)
O31 0.259(15) 0.187(9) 0.312(18) 0.054(12) 0.175(14) 0.031(11)
C113 0.136(11) 0.166(11) 0.250(18) 0.046(13) 0.087(11) 0.028(10)
C114 0.235(19) 0.156(10) 0.29(2) 0.020(16) 0.157(17) -0.006(13)
C115 0.26(2) 0.171(11) 0.39(3) 0.013(18) 0.21(2) 0.018(16)
C116 0.157(12) 0.189(13) 0.228(18) 0.037(13) 0.110(12) 0.011(12)
O32 0.113(5) 0.135(5) 0.134(6) -0.028(5) 0.019(4) 0.022(5)
C117 0.103(6) 0.139(7) 0.068(4) 0.028(5) 0.016(4) 0.036(6)
C118 0.074(4) 0.093(5) 0.096(5) 0.027(4) 0.000(4) 0.008(4)
C119 0.077(4) 0.087(4) 0.071(4) 0.006(3) -0.002(3) -0.004(3)
C120 0.077(4) 0.081(4) 0.086(5) 0.010(4) -0.001(3) -0.011(3)
O33 0.182(10) 0.195(11) 0.161(8) 0.011(8) 0.045(7) -0.036(8)
C121 0.191(13) 0.173(15) 0.172(11) 0.019(12) 0.013(9) -0.045(12)
C122 0.189(14) 0.194(17) 0.141(9) 0.000(11) 0.041(9) 0.014(12)
C123 0.159(12) 0.29(2) 0.124(9) 0.037(12) 0.046(9) -0.049(13)
C124 0.167(12) 0.229(18) 0.134(8) 0.019(11) 0.053(8) -0.049(12)

loop_
_atom_type_symbol
_atom_type_description
_atom_type_scat_dispersion_real
_atom_type_scat_dispersion_imag
_atom_type_scat_source
C C 0.0033 0.0016 'International Tables Vol C Tables 4.2.6.8 and 6.1.1.4'
H H 0.0000 0.0000 'International Tables Vol C Tables 4.2.6.8 and 6.1.1.4'
Li Li -0.0003 0.0001 'International Tables Vol C Tables 4.2.6.8 and 6.1.1.4'
O O 0.0106 0.0060 'International Tables Vol C Tables 4.2.6.8 and 6.1.1.4'
S S 0.1246 0.1234 'International Tables Vol C Tables 4.2.6.8 and 6.1.1.4'
Na Na 0.0362 0.0249 'International Tables Vol C Tables 4.2.6.8 and 6.1.1.4'

loop_
_geom_angle_atom_site_label_1
_geom_angle_atom_site_label_2
_geom_angle_atom_site_label_3
_geom_angle
_geom_angle_site_symmetry_1
_geom_angle_site_symmetry_3
_geom_angle_publ_flag
O1 Li1 O12 100.4(4) . . ?
O1 Li1 O4 97.6(4) . . ?
O12 Li1 O4 96.2(3) . . ?
O1 Li1 O10 96.2(3) . . ?
O12 Li1 O10 160.7(4) . . ?
O4 Li1 O10 91.4(3) . . ?
O1 Li1 O16 82.2(3) . . ?
O12 Li1 O16 77.8(3) . . ?
O4 Li1 O16 173.8(4) . . ?
O10 Li1 O16 94.8(3) . . ?
O1 Li1 S4 76.6(2) . . ?
O12 Li1 S4 171.3(4) . . ?
O4 Li1 S4 76.3(2) . . ?
O10 Li1 S4 26.76(14) . . ?
O16 Li1 S4 109.6(3) . . ?
Li2 Li1 S4 122.5(3) . . ?
O13 Li2 O1 175.5(5) . . ?
O13 Li2 O2 91.2(3) . . ?
O1 Li2 O2 93.3(3) . . ?
O13 Li2 O5 91.0(3) . . ?
O1 Li2 O5 89.0(3) . . ?
O2 Li2 O5 84.6(3) . . ?
O13 Li2 O16 90.2(3) . . ?
O1 Li2 O16 85.6(3) . . ?
O2 Li2 O16 164.3(4) . . ?
O5 Li2 O16 111.0(4) . . ?
O13 Li2 O12 92.3(3) . . ?
O1 Li2 O12 88.3(3) . . ?
O2 Li2 O12 87.8(3) . . ?
O5 Li2 O12 171.7(4) . . ?
O16 Li2 O12 76.5(3) . . ?
O12 Li3 O2 102.2(3) . . ?
O12 Li3 O3 100.1(3) . . ?
O2 Li3 O3 105.6(3) . . ?
O12 Li3 O15 106.6(3) . . ?
O2 Li3 O15 106.9(3) . . ?
O3 Li3 O15 132.0(4) . . ?
O12 Li3 S2 167.4(4) . . ?
O2 Li3 S2 73.9(2) . . ?
O3 Li3 S2 70.2(2) . . ?
O15 Li3 S2 86.0(2) . . ?
O12 Li3 S6 72.2(2) . . ?
O2 Li3 S6 170.4(3) . . ?
O3 Li3 S6 83.3(2) . . ?
O15 Li3 S6 68.3(2) . . ?
S2 Li3 S6 113.2(2) . . ?
O13 Li4 O14 92.9(4) . . ?
O13 Li4 O21 91.7(3) . . ?
O14 Li4 O21 91.7(3) . . ?
O13 Li4 O2 91.9(4) . . ?
O14 Li4 O2 102.7(4) . . ?
O21 Li4 O2 165.0(5) . . ?
O13 Li4 O23 166.9(5) . . ?
O14 Li4 O23 98.0(4) . . ?
O21 Li4 O23 80.7(4) . . ?
O2 Li4 O23 92.8(4) . . ?
O13 Li4 S8 74.2(3) . . ?
O14 Li4 S8 74.8(3) . . ?
O21 Li4 S8 25.40(15) . . ?
O2 Li4 S8 165.5(4) . . ?
O23 Li4 S8 101.7(3) . . ?
O25 Li5 O24 109.0(8) . . ?
O25 Li5 O7 109.0(6) . . ?
O24 Li5 O7 110.7(6) . . ?
O25 Li5 O19 105.6(6) . . ?
O24 Li5 O19 106.1(6) . . ?
O7 Li5 O19 116.2(7) . . ?
O24 Li5 O25X 131.3(9) . . ?
O7 Li5 O25X 98.7(7) . . ?
O19 Li5 O25X 93.7(8) . . ?
O25 Li5 S2 129.3(6) . . ?
O24 Li5 S2 110.5(5) . . ?
O7 Li5 S2 25.9(2) . . ?
O19 Li5 S2 92.6(5) . . ?
O25X Li5 S2 112.5(7) . . ?
C1 O1 Li1 130.1(3) . . ?
C1 O1 Li2 133.6(4) . . ?
Li1 O1 Li2 83.5(3) . . ?
C11 O2 Li3 124.0(3) . . ?
C11 O2 Li4 115.7(3) . . ?
Li3 O2 Li4 114.1(4) . . ?
C11 O2 Li2 124.7(3) . . ?
Li3 O2 Li2 87.2(3) . . ?
Li4 O2 Li2 80.4(3) . . ?
C21 O3 Li3 135.4(3) . . ?
C21 O3 H3 112.3 . . ?
Li3 O3 H3 112.3 . . ?
C31 O4 Li1 129.9(3) . . ?
O1 C1 C2 124.5(4) . . ?
O1 C1 C6 121.9(4) . . ?
C2 C1 C6 113.6(4) . . ?
C3 C2 C1 121.6(4) . . ?
C3 C2 S4 117.6(3) . . ?
C1 C2 S4 120.8(3) . . ?
C4 C3 C2 123.4(5) . . ?
C4 C3 H3A 118.3 . . ?
C2 C3 H3A 118.3 . . ?
C3 C4 C5 116.0(5) . . ?
C3 C4 C7 120.9(5) . . ?
C5 C4 C7 123.0(5) . . ?
C4 C5 C6 122.2(5) . . ?
C4 C5 H5 118.9 . . ?
C6 C5 H5 118.9 . . ?
C5 C6 C1 122.8(4) . . ?
C5 C6 S1 119.2(4) . . ?
C1 C6 S1 117.8(3) . . ?
C10 C7 C8 110.9(10) . . ?
C10 C7 C4 112.6(6) . . ?
C8 C7 C4 109.8(6) . . ?
C10 C7 C9 109.7(11) . . ?
C8 C7 C9 106.0(8) . . ?
C4 C7 C9 107.6(7) . . ?
C7 C8 H8A 109.5 . . ?
C7 C8 H8B 109.5 . . ?
H8A C8 H8B 109.5 . . ?
C7 C8 H8C 109.5 . . ?
H8A C8 H8C 109.5 . . ?
H8B C8 H8C 109.5 . . ?
C7 C9 H9A 109.5 . . ?
C7 C9 H9B 109.5 . . ?
H9A C9 H9B 109.5 . . ?
C7 C9 H9C 109.5 . . ?
H9A C9 H9C 109.5 . . ?
H9B C9 H9C 109.5 . . ?
C7 C10 H10A 109.5 . . ?
C7 C10 H10B 109.5 . . ?
H10A C10 H10B 109.5 . . ?
C7 C10 H10C 109.5 . . ?
H10A C10 H10C 109.5 . . ?
H10B C10 H10C 109.5 . . ?
O6 S1 O5 116.8(2) . . ?
O6 S1 C6 106.6(2) . . ?
O5 S1 C6 110.0(2) . . ?
O6 S1 C12 107.9(2) . . ?
O5 S1 C12 110.0(2) . . ?
C6 S1 C12 104.8(2) . . ?
S1 O5 Li2 116.9(3) . . ?
O2 C11 C16 121.8(4) . . ?
O2 C11 C12 125.9(4) . . ?
C16 C11 C12 112.2(3) . . ?
C13 C12 C11 122.8(4) . . ?
C13 C12 S1 114.4(3) . . ?
C11 C12 S1 122.7(3) . . ?
C12 C13 C14 123.2(4) . . ?
C12 C13 H13 118.4 . . ?
C14 C13 H13 118.4 . . ?
C13 C14 C15 116.2(4) . . ?
C13 C14 C17 120.7(4) . . ?
C15 C14 C17 123.2(4) . . ?
C16 C15 C14 120.7(4) . . ?
C16 C15 H15 119.6 . . ?
C14 C15 H15 119.6 . . ?
C15 C16 C11 124.7(4) . . ?
C15 C16 S2 118.5(3) . . ?
C11 C16 S2 116.6(3) . . ?
C20X C17 C14 115.7(8) . . ?
C18 C17 C14 114.5(5) . . ?
C18 C17 C20 110.9(6) . . ?
C14 C17 C20 110.7(4) . . ?
C20X C17 C19X 116.7(11) . . ?
C14 C17 C19X 107.9(7) . . ?
C18 C17 C19 107.6(5) . . ?
C14 C17 C19 108.6(5) . . ?
C20 C17 C19 104.1(6) . . ?
C20X C17 C18X 108.6(13) . . ?
C14 C17 C18X 105.2(6) . . ?
C19X C17 C18X 101.1(10) . . ?
C17 C18 H18A 109.5 . . ?
C17 C18 H18B 109.5 . . ?
H18A C18 H18B 109.5 . . ?
C17 C18 H18C 109.5 . . ?
H18A C18 H18C 109.5 . . ?
H18B C18 H18C 109.5 . . ?
C17 C19 H19A 109.5 . . ?
C17 C19 H19B 109.5 . . ?
H19A C19 H19B 109.5 . . ?
C17 C19 H19C 109.5 . . ?
H19A C19 H19C 109.5 . . ?
H19B C19 H19C 109.5 . . ?
C17 C20 H20A 109.5 . . ?
C17 C20 H20B 109.5 . . ?
H20A C20 H20B 109.5 . . ?
C17 C20 H20C 109.5 . . ?
H20A C20 H20C 109.5 . . ?
H20B C20 H20C 109.5 . . ?
C17 C18X H18D 109.5 . . ?
C17 C18X H18E 109.5 . . ?
H18D C18X H18E 109.5 . . ?
C17 C18X H18F 109.5 . . ?
H18D C18X H18F 109.5 . . ?
H18E C18X H18F 109.5 . . ?
C17 C19X H19D 109.5 . . ?
C17 C19X H19E 109.5 . . ?
H19D C19X H19E 109.5 . . ?
C17 C19X H19F 109.5 . . ?
H19D C19X H19F 109.5 . . ?
H19E C19X H19F 109.5 . . ?
C17 C20X H20D 109.5 . . ?
C17 C20X H20E 109.5 . . ?
H20D C20X H20E 109.5 . . ?
C17 C20X H20F 109.5 . . ?
H20D C20X H20F 109.5 . . ?
H20E C20X H20F 109.5 . . ?
O7 S2 C22 105.64(18) . . ?
O7 S2 C16 106.81(18) . . ?
C22 S2 C16 99.53(17) . . ?
O7 S2 Li3 151.5(2) . . ?
C22 S2 Li3 95.30(19) . . ?
C16 S2 Li3 88.06(19) . . ?
C22 S2 Li5 122.6(3) . . ?
C16 S2 Li5 125.7(3) . . ?
Li3 S2 Li5 117.1(2) . . ?
S2 O7 Li5 119.4(4) . . ?
O3 C21 C22 119.4(3) . . ?
O3 C21 C26 125.3(3) . . ?
C22 C21 C26 115.3(3) . . ?
C23 C22 C21 123.9(3) . . ?
C23 C22 S2 120.8(3) . . ?
C21 C22 S2 115.2(3) . . ?
C24 C23 C22 119.6(4) . . ?
C24 C23 H23 120.2 . . ?
C22 C23 H23 120.2 . . ?
C23 C24 C25 118.2(4) . . ?
C23 C24 C27 123.2(4) . . ?
C25 C24 C27 118.6(4) . . ?
C24 C25 C26 121.9(3) . . ?
C24 C25 H25 119.1 . . ?
C26 C25 H25 119.1 . . ?
C25 C26 C21 121.0(3) . . ?
C25 C26 S3 116.5(3) . . ?
C21 C26 S3 122.2(3) . . ?
C29 C27 C28 109.5(4) . . ?
C29 C27 C30 108.7(5) . . ?
C28 C27 C30 107.4(4) . . ?
C29 C27 C24 110.7(4) . . ?
C28 C27 C24 111.3(4) . . ?
C30 C27 C24 109.1(4) . . ?
C27 C28 H28A 109.5 . . ?
C27 C28 H28B 109.5 . . ?
H28A C28 H28B 109.5 . . ?
C27 C28 H28C 109.5 . . ?
H28A C28 H28C 109.5 . . ?
H28B C28 H28C 109.5 . . ?
C27 C29 H29A 109.5 . . ?
C27 C29 H29B 109.5 . . ?
H29A C29 H29B 109.5 . . ?
C27 C29 H29C 109.5 . . ?
H29A C29 H29C 109.5 . . ?
H29B C29 H29C 109.5 . . ?
C27 C30 H30A 109.5 . . ?
C27 C30 H30B 109.5 . . ?
H30A C30 H30B 109.5 . . ?
C27 C30 H30C 109.5 . . ?
H30A C30 H30C 109.5 . . ?
H30B C30 H30C 109.5 . . ?
O8 S3 O9 119.50(19) . . ?
O8 S3 C26 108.18(17) . . ?
O9 S3 C26 106.71(19) . . ?
O8 S3 C32 109.13(19) . . ?
O9 S3 C32 105.90(19) . . ?
C26 S3 C32 106.76(17) . . ?
S3 O8 Na1 137.47(19) . . ?
O4 C31 C36 123.1(4) . . ?
O4 C31 C32 122.5(4) . . ?
C36 C31 C32 114.4(4) . . ?
C33 C32 C31 122.9(4) . . ?
C33 C32 S3 116.3(3) . . ?
C31 C32 S3 120.8(3) . . ?
C32 C33 C34 121.8(4) . . ?
C32 C33 H33 119.1 . . ?
C34 C33 H33 119.1 . . ?
C35 C34 C33 116.6(4) . . ?
C35 C34 C37 123.2(4) . . ?
C33 C34 C37 120.1(4) . . ?
C34 C35 C36 122.0(4) . . ?
C34 C35 H35 119.0 . . ?
C36 C35 H35 119.0 . . ?
C35 C36 C31 122.2(4) . . ?
C35 C36 S4 114.7(3) . . ?
C31 C36 S4 123.0(3) . . ?
C40 C37 C38 109.5(4) . . ?
C40 C37 C34 111.1(4) . . ?
C38 C37 C34 109.7(4) . . ?
C40 C37 C39 108.1(4) . . ?
C38 C37 C39 109.1(4) . . ?
C34 C37 C39 109.5(4) . . ?
C37 C38 H38A 109.5 . . ?
C37 C38 H38B 109.5 . . ?
H38A C38 H38B 109.5 . . ?
C37 C38 H38C 109.5 . . ?
H38A C38 H38C 109.5 . . ?
H38B C38 H38C 109.5 . . ?
C37 C39 H39A 109.5 . . ?
C37 C39 H39B 109.5 . . ?
H39A C39 H39B 109.5 . . ?
C37 C39 H39C 109.5 . . ?
H39A C39 H39C 109.5 . . ?
H39B C39 H39C 109.5 . . ?
C37 C40 H40A 109.5 . . ?
C37 C40 H40B 109.5 . . ?
H40A C40 H40B 109.5 . . ?
C37 C40 H40C 109.5 . . ?
H40A C40 H40C 109.5 . . ?
H40B C40 H40C 109.5 . . ?
O11 S4 O10 117.9(2) . . ?
O11 S4 C2 106.7(2) . . ?
O10 S4 C2 109.70(19) . . ?
O11 S4 C36 107.5(2) . . ?
O10 S4 C36 108.13(19) . . ?
C2 S4 C36 106.35(19) . . ?
O11 S4 Li1 155.6(2) . . ?
C2 S4 Li1 86.4(2) . . ?
C36 S4 Li1 87.7(2) . . ?
S4 O10 Li1 115.5(3) . . ?
C41 O12 Li3 124.6(3) . . ?
C41 O12 Li1 116.4(3) . . ?
Li3 O12 Li1 116.8(3) . . ?
C41 O12 Li2 125.9(3) . . ?
Li3 O12 Li2 82.8(3) . . ?
Li1 O12 Li2 74.3(3) . . ?
C51 O13 Li2 133.5(3) . . ?
C51 O13 Li4 132.2(4) . . ?
Li2 O13 Li4 85.7(3) . . ?
C61 O14 Li4 132.0(4) . . ?
C61 O14 H14 108(4) . . ?
Li4 O14 H14 112(4) . . ?
C71 O15 Li3 138.5(3) . . ?
O12 C41 C42 122.0(3) . . ?
O12 C41 C46 125.0(3) . . ?
C42 C41 C46 112.9(3) . . ?
C43 C42 C41 124.1(3) . . ?
C43 C42 S6 117.2(3) . . ?
C41 C42 S6 118.4(3) . . ?
C44 C43 C42 121.8(4) . . ?
C44 C43 H43 119.1 . . ?
C42 C43 H43 119.1 . . ?
C43 C44 C45 116.2(3) . . ?
C43 C44 C47 122.5(4) . . ?
C45 C44 C47 121.3(3) . . ?
C44 C45 C46 122.2(3) . . ?
C44 C45 H45 118.9 . . ?
C46 C45 H45 118.9 . . ?
C45 C46 C41 122.7(3) . . ?
C45 C46 S5 116.2(3) . . ?
C41 C46 S5 121.0(3) . . ?
C50 C47 C49 109.9(4) . . ?
C50 C47 C44 112.6(4) . . ?
C49 C47 C44 108.5(4) . . ?
C50 C47 C48 108.2(4) . . ?
C49 C47 C48 108.2(4) . . ?
C44 C47 C48 109.4(4) . . ?
C47 C48 H48A 109.5 . . ?
C47 C48 H48B 109.5 . . ?
H48A C48 H48B 109.5 . . ?
C47 C48 H48C 109.5 . . ?
H48A C48 H48C 109.5 . . ?
H48B C48 H48C 109.5 . . ?
C47 C49 H49A 109.5 . . ?
C47 C49 H49B 109.5 . . ?
H49A C49 H49B 109.5 . . ?
C47 C49 H49C 109.5 . . ?
H49A C49 H49C 109.5 . . ?
H49B C49 H49C 109.5 . . ?
C47 C50 H50A 109.5 . . ?
C47 C50 H50B 109.5 . . ?
H50A C50 H50B 109.5 . . ?
C47 C50 H50C 109.5 . . ?
H50A C50 H50C 109.5 . . ?
H50B C50 H50C 109.5 . . ?
O16 S5 O17 116.14(18) . . ?
O16 S5 C52 110.41(18) . . ?
O17 S5 C52 107.28(18) . . ?
O16 S5 C46 109.01(18) . . ?
O17 S5 C46 108.07(18) . . ?
C52 S5 C46 105.37(17) . . ?
S5 O16 Li2 119.8(3) . . ?
S5 O16 Li1 122.2(2) . . ?
Li2 O16 Li1 69.3(3) . . ?
S5 O17 Na1 141.6(2) . 4_556 ?
O13 C51 C56 124.1(3) . . ?
O13 C51 C52 123.0(3) . . ?
C56 C51 C52 113.0(3) . . ?
C53 C52 C51 123.1(3) . . ?
C53 C52 S5 117.8(3) . . ?
C51 C52 S5 119.0(3) . . ?
C54 C53 C52 122.0(4) . . ?
C54 C53 H53 119.0 . . ?
C52 C53 H53 119.0 . . ?
C53 C54 C55 116.5(4) . . ?
C53 C54 C57 123.5(4) . . ?
C55 C54 C57 120.0(4) . . ?
C56 C55 C54 122.4(4) . . ?
C56 C55 H55 118.8 . . ?
C54 C55 H55 118.8 . . ?
C55 C56 C51 123.1(3) . . ?
C55 C56 S8 116.6(3) . . ?
C51 C56 S8 120.2(3) . . ?
C54 C57 C60 109.8(4) . . ?
C54 C57 C58 110.8(4) . . ?
C60 C57 C58 109.0(4) . . ?
C54 C57 C59 109.0(4) . . ?
C60 C57 C59 109.5(5) . . ?
C58 C57 C59 108.6(4) . . ?
C57 C58 H58A 109.5 . . ?
C57 C58 H58B 109.5 . . ?
H58A C58 H58B 109.5 . . ?
C57 C58 H58C 109.5 . . ?
H58A C58 H58C 109.5 . . ?
H58B C58 H58C 109.5 . . ?
C57 C59 H59A 109.5 . . ?
C57 C59 H59B 109.5 . . ?
H59A C59 H59B 109.5 . . ?
C57 C59 H59C 109.5 . . ?
H59A C59 H59C 109.5 . . ?
H59B C59 H59C 109.5 . . ?
C57 C60 H60A 109.5 . . ?
C57 C60 H60B 109.5 . . ?
H60A C60 H60B 109.5 . . ?
C57 C60 H60C 109.5 . . ?
H60A C60 H60C 109.5 . . ?
H60B C60 H60C 109.5 . . ?
O18 S6 C42 105.65(17) . . ?
O18 S6 C76 104.74(18) . . ?
C42 S6 C76 97.79(17) . . ?
O18 S6 Li3 157.31(18) . . ?
C42 S6 Li3 84.40(18) . . ?
C76 S6 Li3 93.69(19) . . ?
S6 O18 Na1 130.94(18) . . ?
O14 C61 C66 123.7(4) . . ?
O14 C61 C62 122.2(4) . . ?
C66 C61 C62 114.1(4) . . ?
C63 C62 C61 121.7(4) . . ?
C63 C62 S8 116.2(3) . . ?
C61 C62 S8 122.0(3) . . ?
C62 C63 C64 122.6(4) . . ?
C62 C63 H63 118.7 . . ?
C64 C63 H63 118.7 . . ?
C65 C64 C63 116.9(4) . . ?
C65 C64 C67 123.7(4) . . ?
C63 C64 C67 119.3(4) . . ?
C64 C65 C66 121.5(4) . . ?
C64 C65 H65 119.3 . . ?
C66 C65 H65 119.3 . . ?
C65 C66 C61 123.1(4) . . ?
C65 C66 S7 116.1(3) . . ?
C61 C66 S7 120.6(3) . . ?
C70 C67 C69 107.8(5) . . ?
C70 C67 C64 111.8(5) . . ?
C69 C67 C64 108.8(4) . . ?
C70 C67 C68 109.2(5) . . ?
C69 C67 C68 109.2(5) . . ?
C64 C67 C68 109.9(4) . . ?
C67 C68 H68A 109.5 . . ?
C67 C68 H68B 109.5 . . ?
H68A C68 H68B 109.5 . . ?
C67 C68 H68C 109.5 . . ?
H68A C68 H68C 109.5 . . ?
H68B C68 H68C 109.5 . . ?
C67 C69 H69A 109.5 . . ?
C67 C69 H69B 109.5 . . ?
H69A C69 H69B 109.5 . . ?
C67 C69 H69C 109.5 . . ?
H69A C69 H69C 109.5 . . ?
H69B C69 H69C 109.5 . . ?
C67 C70 H70A 109.5 . . ?
C67 C70 H70B 109.5 . . ?
H70A C70 H70B 109.5 . . ?
C67 C70 H70C 109.5 . . ?
H70A C70 H70C 109.5 . . ?
H70B C70 H70C 109.5 . . ?
O20 S7 O19 118.7(3) . . ?
O20 S7 C72 107.3(3) . . ?
O19 S7 C72 108.5(2) . . ?
O20 S7 C66 107.0(3) . . ?
O19 S7 C66 108.3(2) . . ?
C72 S7 C66 106.45(19) . . ?
S7 O19 Li5 142.8(5) . . ?
O15 C71 C76 119.9(3) . . ?
O15 C71 C72 125.5(4) . . ?
C76 C71 C72 114.6(4) . . ?
C73 C72 C71 121.5(4) . . ?
C73 C72 S7 116.6(3) . . ?
C71 C72 S7 121.7(3) . . ?
C72 C73 C74 122.2(4) . . ?
C72 C73 H73 118.9 . . ?
C74 C73 H73 118.9 . . ?
C75 C74 C73 116.6(4) . . ?
C75 C74 C77 122.5(4) . . ?
C73 C74 C77 120.9(4) . . ?
C74 C75 C76 121.6(4) . . ?
C74 C75 H75 119.2 . . ?
C76 C75 H75 119.2 . . ?
C75 C76 C71 123.4(4) . . ?
C75 C76 S6 120.1(3) . . ?
C71 C76 S6 116.6(3) . . ?
C79X C77 C78X 117(2) . . ?
C79 C77 C80 112.1(7) . . ?
C79X C77 C74 112.5(16) . . ?
C78X C77 C74 110.5(10) . . ?
C79 C77 C74 110.3(6) . . ?
C80 C77 C74 112.0(5) . . ?
C79 C77 C78 108.1(7) . . ?
C80 C77 C78 106.0(8) . . ?
C74 C77 C78 108.0(6) . . ?
C79X C77 C80X 106(2) . . ?
C78X C77 C80X 104.4(17) . . ?
C74 C77 C80X 105.7(10) . . ?
C77 C78 H78A 109.5 . . ?
C77 C78 H78B 109.5 . . ?
H78A C78 H78B 109.5 . . ?
C77 C78 H78C 109.5 . . ?
H78A C78 H78C 109.5 . . ?
H78B C78 H78C 109.5 . . ?
C77 C79 H79A 109.5 . . ?
C77 C79 H79B 109.5 . . ?
H79A C79 H79B 109.5 . . ?
C77 C79 H79C 109.5 . . ?
H79A C79 H79C 109.5 . . ?
H79B C79 H79C 109.5 . . ?
C77 C80 H80A 109.5 . . ?
C77 C80 H80B 109.5 . . ?
H80A C80 H80B 109.5 . . ?
C77 C80 H80C 109.5 . . ?
H80A C80 H80C 109.5 . . ?
H80B C80 H80C 109.5 . . ?
C77 C78X H78D 109.5 . . ?
C77 C78X H78E 109.5 . . ?
H78D C78X H78E 109.5 . . ?
C77 C78X H78F 109.5 . . ?
H78D C78X H78F 109.5 . . ?
H78E C78X H78F 109.5 . . ?
C77 C79X H79D 109.5 . . ?
C77 C79X H79E 109.5 . . ?
H79D C79X H79E 109.5 . . ?
C77 C79X H79F 109.5 . . ?
H79D C79X H79F 109.5 . . ?
H79E C79X H79F 109.5 . . ?
C77 C80X H80D 109.5 . . ?
C77 C80X H80E 109.5 . . ?
H80D C80X H80E 109.5 . . ?
C77 C80X H80F 109.5 . . ?
H80D C80X H80F 109.5 . . ?
H80E C80X H80F 109.5 . . ?
O21 S8 O22 117.3(3) . . ?
O21 S8 C56 110.55(19) . . ?
O22 S8 C56 106.6(2) . . ?
O21 S8 C62 109.0(2) . . ?
O22 S8 C62 105.9(2) . . ?
C56 S8 C62 106.92(18) . . ?
O22 S8 Li4 154.6(3) . . ?
C56 S8 Li4 88.6(2) . . ?
C62 S8 Li4 88.1(2) . . ?
S8 O21 Li4 117.2(3) . . ?
C81 O23 C84 105.5(5) . . ?
C81 O23 Li4 127.7(6) . . ?
C84 O23 Li4 121.3(4) . . ?
O23 C81 C82 106.2(7) . . ?
O23 C81 H81A 110.5 . . ?
C82 C81 H81A 110.5 . . ?
O23 C81 H81B 110.5 . . ?
C82 C81 H81B 110.5 . . ?
H81A C81 H81B 108.7 . . ?
C83 C82 C81 105.5(7) . . ?
C83 C82 H82A 110.6 . . ?
C81 C82 H82A 110.6 . . ?
C83 C82 H82B 110.6 . . ?
C81 C82 H82B 110.6 . . ?
H82A C82 H82B 108.8 . . ?
C84 C83 C82 102.8(8) . . ?
C84 C83 H83A 111.2 . . ?
C82 C83 H83A 111.2 . . ?
C84 C83 H83B 111.2 . . ?
C82 C83 H83B 111.2 . . ?
H83A C83 H83B 109.1 . . ?
O23 C84 C83 107.2(6) . . ?
O23 C84 H84A 110.3 . . ?
C83 C84 H84A 110.3 . . ?
O23 C84 H84B 110.3 . . ?
C83 C84 H84B 110.3 . . ?
H84A C84 H84B 108.5 . . ?
C88 O24 C85 106.1(8) . . ?
C88 O24 Li5 121.6(6) . . ?
C85 O24 Li5 120.0(7) . . ?
O24 C85 C86 103.9(9) . . ?
O24 C85 H85A 111.0 . . ?
C86 C85 H85A 111.0 . . ?
O24 C85 H85B 111.0 . . ?
C86 C85 H85B 111.0 . . ?
H85A C85 H85B 109.0 . . ?
C87 C86 C85 102.0(10) . . ?
C87 C86 H86A 111.4 . . ?
C85 C86 H86A 111.4 . . ?
C87 C86 H86B 111.4 . . ?
C85 C86 H86B 111.4 . . ?
H86A C86 H86B 109.2 . . ?
C88 C87 C86 107.4(10) . . ?
C88 C87 H87A 110.2 . . ?
C86 C87 H87A 110.2 . . ?
C88 C87 H87B 110.2 . . ?
C86 C87 H87B 110.2 . . ?
H87A C87 H87B 108.5 . . ?
O24 C88 C87 109.2(9) . . ?
O24 C88 H88A 109.8 . . ?
C87 C88 H88A 109.8 . . ?
O24 C88 H88B 109.8 . . ?
C87 C88 H88B 109.8 . . ?
H88A C88 H88B 108.3 . . ?
C92 O25 C89 109.2(6) . . ?
C92 O25 Li5 130.1(6) . . ?
C89 O25 Li5 116.5(7) . . ?
C90 C89 O25 104.7(8) . . ?
C90 C89 H89A 110.8 . . ?
O25 C89 H89A 110.8 . . ?
C90 C89 H89B 110.8 . . ?
O25 C89 H89B 110.8 . . ?
H89A C89 H89B 108.9 . . ?
C89X C90 C91 108.8(10) . . ?
C89 C90 C91 102.1(7) . . ?
C89 C90 H90A 111.3 . . ?
C91 C90 H90A 111.3 . . ?
C89 C90 H90B 111.3 . . ?
C91 C90 H90B 111.3 . . ?
H90A C90 H90B 109.2 . . ?
C89X C90 H90C 109.9 . . ?
C91 C90 H90C 109.9 . . ?
C89X C90 H90D 109.9 . . ?
C91 C90 H90D 109.9 . . ?
H90C C90 H90D 108.3 . . ?
C90 C91 C92 103.4(6) . . ?
C90 C91 H91A 111.1 . . ?
C92 C91 H91A 111.1 . . ?
C90 C91 H91B 111.1 . . ?
C92 C91 H91B 111.1 . . ?
H91A C91 H91B 109.1 . . ?
O25 C92 C91 104.3(6) . . ?
O25X C92 C91 110.8(9) . . ?
O25 C92 H92A 110.9 . . ?
C91 C92 H92A 110.9 . . ?
O25 C92 H92B 110.9 . . ?
C91 C92 H92B 110.9 . . ?
H92A C92 H92B 108.9 . . ?
O25X C92 H92C 109.5 . . ?
C91 C92 H92C 109.5 . . ?
O25X C92 H92D 109.5 . . ?
C91 C92 H92D 109.5 . . ?
H92C C92 H92D 108.1 . . ?
C89X O25X C92 104.1(14) . . ?
C89X O25X Li5 109(2) . . ?
C92 O25X Li5 97.3(15) . . ?
O25X C89X C90 111.7(15) . . ?
O25X C89X H89C 109.3 . . ?
C90 C89X H89C 109.3 . . ?
O25X C89X H89D 109.3 . . ?
C90 C89X H89D 109.3 . . ?
H89C C89X H89D 107.9 . . ?
O8 Na1 O18 87.29(11) . . ?
O8 Na1 O26 91.58(18) . . ?
O18 Na1 O26 86.72(15) . . ?
O8 Na1 O17 90.28(12) . 4_546 ?
O18 Na1 O17 174.13(13) . 4_546 ?
O26 Na1 O17 88.01(15) . 4_546 ?
O8 Na1 O28 81.11(13) . . ?
O18 Na1 O28 95.24(12) . . ?
O26 Na1 O28 172.31(19) . . ?
O17 Na1 O28 89.66(12) 4_546 . ?
O8 Na1 O27 168.66(16) . . ?
O18 Na1 O27 83.59(14) . . ?
O26 Na1 O27 94.6(2) . . ?
O17 Na1 O27 99.41(14) 4_546 . ?
O28 Na1 O27 92.99(18) . . ?
C96 O26 C93 106.9(6) . . ?
C96 O26 Na1 121.7(4) . . ?
C93 O26 Na1 122.8(4) . . ?
O26 C93 C94 107.6(7) . . ?
O26 C93 H93A 110.2 . . ?
C94 C93 H93A 110.2 . . ?
O26 C93 H93B 110.2 . . ?
C94 C93 H93B 110.2 . . ?
H93A C93 H93B 108.5 . . ?
C93 C94 C95 103.3(8) . . ?
C93 C94 H94A 111.1 . . ?
C95 C94 H94A 111.1 . . ?
C93 C94 H94B 111.1 . . ?
C95 C94 H94B 111.1 . . ?
H94A C94 H94B 109.1 . . ?
C96 C95 C94 103.0(8) . . ?
C96 C95 H95A 111.2 . . ?
C94 C95 H95A 111.2 . . ?
C96 C95 H95B 111.2 . . ?
C94 C95 H95B 111.2 . . ?
H95A C95 H95B 109.1 . . ?
O26 C96 C95 105.1(7) . . ?
O26 C96 H96A 110.7 . . ?
C95 C96 H96A 110.7 . . ?
O26 C96 H96B 110.7 . . ?
C95 C96 H96B 110.7 . . ?
H96A C96 H96B 108.8 . . ?
C97 O27 C100 100.7(7) . . ?
C97 O27 C10X 103.1(7) . . ?
C97 O27 Na1 135.0(4) . . ?
C100 O27 Na1 113.3(6) . . ?
C10X O27 Na1 116.9(6) . . ?
O27 C97 C98 107.1(6) . . ?
O27 C97 H97A 110.3 . . ?
C98 C97 H97A 110.3 . . ?
O27 C97 H97B 110.3 . . ?
C98 C97 H97B 110.3 . . ?
H97A C97 H97B 108.5 . . ?
C99 C98 C97 94.9(7) . . ?
C97 C98 C99X 103.3(9) . . ?
C99 C98 H98A 112.8 . . ?
C97 C98 H98A 112.8 . . ?
C99 C98 H98B 112.8 . . ?
C97 C98 H98B 112.8 . . ?
H98A C98 H98B 110.2 . . ?
C97 C98 H98C 111.1 . . ?
C99X C98 H98C 111.1 . . ?
C97 C98 H98D 111.1 . . ?
C99X C98 H98D 111.1 . . ?
H98C C98 H98D 109.1 . . ?
C100 C99 C98 105.9(9) . . ?
C100 C99 H99A 110.5 . . ?
C98 C99 H99A 110.5 . . ?
C100 C99 H99B 110.5 . . ?
C98 C99 H99B 110.5 . . ?
H99A C99 H99B 108.7 . . ?
O27 C100 C99 107.4(9) . . ?
O27 C100 H10X 110.2 . . ?
C99 C100 H10X 110.2 . . ?
O27 C100 H10Y 110.2 . . ?
C99 C100 H10Y 110.2 . . ?
H10X C100 H10Y 108.5 . . ?
C10X C99X C98 99.1(13) . . ?
C10X C99X H99C 112.0 . . ?
C98 C99X H99C 112.0 . . ?
C10X C99X H99D 112.0 . . ?
C98 C99X H99D 112.0 . . ?
H99C C99X H99D 109.6 . . ?
C99X C10X O27 98.5(13) . . ?
C99X C10X H10N 112.1 . . ?
O27 C10X H10N 112.1 . . ?
C99X C10X H10O 112.1 . . ?
O27 C10X H10O 112.1 . . ?
H10N C10X H10O 109.7 . . ?
C101 O28 C104 108.5(4) . . ?
C101 O28 Na1 118.0(3) . . ?
C104 O28 Na1 116.4(3) . . ?
O28 C101 C102 105.3(5) . . ?
O28 C101 H10D 110.7 . . ?
C102 C101 H10D 110.7 . . ?
O28 C101 H10E 110.7 . . ?
C102 C101 H10E 110.7 . . ?
H10D C101 H10E 108.8 . . ?
C101 C102 C103 101.7(5) . . ?
C101 C102 H10F 111.4 . . ?
C103 C102 H10F 111.4 . . ?
C101 C102 H10G 111.4 . . ?
C103 C102 H10G 111.4 . . ?
H10F C102 H10G 109.3 . . ?
C102 C103 C104 105.0(5) . . ?
C102 C103 H10H 110.8 . . ?
C104 C103 H10H 110.8 . . ?
C102 C103 H10I 110.8 . . ?
C104 C103 H10I 110.8 . . ?
H10H C103 H10I 108.8 . . ?
O28 C104 C103 106.1(5) . . ?
O28 C104 H10J 110.5 . . ?
C103 C104 H10J 110.5 . . ?
O28 C104 H10K 110.5 . . ?
C103 C104 H10K 110.5 . . ?
H10J C104 H10K 108.7 . . ?
C108 O29 C105 108.0(6) . . ?
O29 C105 C106 99.8(6) . . ?
O29 C105 H10P 111.8 . . ?
C106 C105 H10P 111.8 . . ?
O29 C105 H10Q 111.8 . . ?
C106 C105 H10Q 111.8 . . ?
H10P C105 H10Q 109.5 . . ?
C107 C106 C105 104.4(6) . . ?
C107 C106 H10R 110.9 . . ?
C105 C106 H10R 110.9 . . ?
C107 C106 H10S 110.9 . . ?
C105 C106 H10S 110.9 . . ?
H10R C106 H10S 108.9 . . ?
C108 C107 C106 102.3(7) . . ?
C108 C107 H10T 111.3 . . ?
C106 C107 H10T 111.3 . . ?
C108 C107 H10U 111.3 . . ?
C106 C107 H10U 111.3 . . ?
H10T C107 H10U 109.2 . . ?
C107 C108 O29 111.7(7) . . ?
C107 C108 H10V 109.3 . . ?
O29 C108 H10V 109.3 . . ?
C107 C108 H10W 109.3 . . ?
O29 C108 H10W 109.3 . . ?
H10V C108 H10W 107.9 . . ?
C112 O30 C109 107.4(5) . . ?
O30 C109 C110 105.0(5) . . ?
O30 C109 H10L 110.7 . . ?
C110 C109 H10L 110.7 . . ?
O30 C109 H10M 110.7 . . ?
C110 C109 H10M 110.7 . . ?
H10L C109 H10M 108.8 . . ?
C111 C110 C109 103.6(5) . . ?
C111 C110 H11A 111.0 . . ?
C109 C110 H11A 111.0 . . ?
C111 C110 H11B 111.0 . . ?
C109 C110 H11B 111.0 . . ?
H11A C110 H11B 109.0 . . ?
C112 C111 C110 103.2(5) . . ?
C112 C111 H11C 111.1 . . ?
C110 C111 H11C 111.1 . . ?
C112 C111 H11D 111.1 . . ?
C110 C111 H11D 111.1 . . ?
H11C C111 H11D 109.1 . . ?
O30 C112 C111 108.3(6) . . ?
O30 C112 H11E 110.0 . . ?
C111 C112 H11E 110.0 . . ?
O30 C112 H11F 110.0 . . ?
C111 C112 H11F 110.0 . . ?
H11E C112 H11F 108.4 . . ?
C116 O31 C113 112.0(14) . . ?
O31 C113 C114 104.6(12) . . ?
O31 C113 H11G 110.8 . . ?
C114 C113 H11G 110.8 . . ?
O31 C113 H11H 110.8 . . ?
C114 C113 H11H 110.8 . . ?
H11G C113 H11H 108.9 . . ?
C113 C114 C115 104.6(13) . . ?
C113 C114 H11I 110.8 . . ?
C115 C114 H11I 110.8 . . ?
C113 C114 H11J 110.8 . . ?
C115 C114 H11J 110.8 . . ?
H11I C114 H11J 108.9 . . ?
C116 C115 C114 107.6(14) . . ?
C116 C115 H11K 110.2 . . ?
C114 C115 H11K 110.2 . . ?
C116 C115 H11L 110.2 . . ?
C114 C115 H11L 110.2 . . ?
H11K C115 H11L 108.5 . . ?
O31 C116 C115 105.9(13) . . ?
O31 C116 H11M 110.6 . . ?
C115 C116 H11M 110.6 . . ?
O31 C116 H11N 110.6 . . ?
C115 C116 H11N 110.6 . . ?
H11M C116 H11N 108.7 . . ?
C117 O32 C120 108.2(7) . . ?
O32 C117 C118 107.5(7) . . ?
O32 C117 H11O 110.2 . . ?
C118 C117 H11O 110.2 . . ?
O32 C117 H11P 110.2 . . ?
C118 C117 H11P 110.2 . . ?
H11O C117 H11P 108.5 . . ?
C119 C118 C117 101.4(8) . . ?
C119 C118 H11Q 111.5 . . ?
C117 C118 H11Q 111.5 . . ?
C119 C118 H11R 111.5 . . ?
C117 C118 H11R 111.5 . . ?
H11Q C118 H11R 109.3 . . ?
C120 C119 C118 102.7(7) . . ?
C120 C119 H11S 111.2 . . ?
C118 C119 H11S 111.2 . . ?
C120 C119 H11T 111.2 . . ?
C118 C119 H11T 111.2 . . ?
H11S C119 H11T 109.1 . . ?
O32 C120 C119 105.0(7) . . ?
O32 C120 H12A 110.8 . . ?
C119 C120 H12A 110.8 . . ?
O32 C120 H12B 110.8 . . ?
C119 C120 H12B 110.8 . . ?
H12A C120 H12B 108.8 . . ?
C124 O33 C121 108.0(12) . . ?
O33 C121 C122 100.4(12) . . ?
O33 C121 H12C 111.7 . . ?
C122 C121 H12C 111.7 . . ?
O33 C121 H12D 111.7 . . ?
C122 C121 H12D 111.7 . . ?
H12C C121 H12D 109.5 . . ?
C123 C122 C121 104.7(13) . . ?
C123 C122 H12E 110.8 . . ?
C121 C122 H12E 110.8 . . ?
C123 C122 H12F 110.8 . . ?
C121 C122 H12F 110.8 . . ?
H12E C122 H12F 108.9 . . ?
C122 C123 C124 109.2(14) . . ?
C122 C123 H12G 109.8 . . ?
C124 C123 H12G 109.8 . . ?
C122 C123 H12H 109.8 . . ?
C124 C123 H12H 109.8 . . ?
H12G C123 H12H 108.3 . . ?
C123 C124 O33 106.1(12) . . ?
C123 C124 H12I 110.5 . . ?
O33 C124 H12I 110.5 . . ?
C123 C124 H12J 110.5 . . ?
O33 C124 H12J 110.5 . . ?
H12I C124 H12J 108.7 . . ?

loop_
_geom_bond_atom_site_label_1
_geom_bond_atom_site_label_2
_geom_bond_distance
_geom_bond_site_symmetry_2
_geom_bond_publ_flag
Li1 O1 1.876(8) . ?
Li1 O12 1.969(8) . ?
Li1 O4 1.970(8) . ?
Li1 O10 1.988(8) . ?
Li1 O16 2.352(8) . ?
Li1 S4 2.932(7) . ?
Li2 O13 1.935(8) . ?
Li2 O1 1.974(8) . ?
Li2 O2 2.081(8) . ?
Li2 O5 2.135(9) . ?
Li2 O16 2.147(8) . ?
Li2 O12 2.259(8) . ?
Li3 O12 1.926(7) . ?
Li3 O2 1.945(8) . ?
Li3 O3 1.996(7) . ?
Li3 O15 2.016(7) . ?
Li3 S2 2.837(7) . ?
Li3 S6 2.968(7) . ?
Li4 O13 1.965(9) . ?
Li4 O14 1.974(9) . ?
Li4 O21 2.021(9) . ?
Li4 O2 2.029(8) . ?
Li4 O23 2.124(10) . ?
Li4 S8 2.961(8) . ?
Li5 O25 1.823(14) . ?
Li5 O24 1.896(15) . ?
Li5 O7 1.964(12) . ?
Li5 O19 1.982(11) . ?
Li5 O25X 2.37(3) . ?
Li5 S2 3.006(13) . ?
O1 C1 1.277(5) . ?
O2 C11 1.304(5) . ?
O3 C21 1.324(5) . ?
O3 H3 0.9500 . ?
O4 C31 1.314(5) . ?
C1 C2 1.428(6) . ?
C1 C6 1.437(6) . ?
C2 C3 1.411(6) . ?
C2 S4 1.765(5) . ?
C3 C4 1.381(8) . ?
C3 H3A 0.9500 . ?
C4 C5 1.397(8) . ?
C4 C7 1.542(7) . ?
C5 C6 1.398(7) . ?
C5 H5 0.9500 . ?
C6 S1 1.756(5) . ?
C7 C10 1.469(13) . ?
C7 C8 1.519(14) . ?
C7 C9 1.546(15) . ?
C8 H8A 0.9800 . ?
C8 H8B 0.9800 . ?
C8 H8C 0.9800 . ?
C9 H9A 0.9800 . ?
C9 H9B 0.9800 . ?
C9 H9C 0.9800 . ?
C10 H10A 0.9800 . ?
C10 H10B 0.9800 . ?
C10 H10C 0.9800 . ?
S1 O6 1.444(4) . ?
S1 O5 1.450(4) . ?
S1 C12 1.770(4) . ?
C11 C16 1.427(6) . ?
C11 C12 1.432(6) . ?
C12 C13 1.379(6) . ?
C13 C14 1.396(6) . ?
C13 H13 0.9500 . ?
C14 C15 1.397(6) . ?
C14 C17 1.532(6) . ?
C15 C16 1.394(5) . ?
C15 H15 0.9500 . ?
C16 S2 1.795(4) . ?
C17 C20X 1.437(14) . ?
C17 C18 1.482(9) . ?
C17 C20 1.549(9) . ?
C17 C19X 1.565(13) . ?
C17 C19 1.593(9) . ?
C17 C18X 1.617(15) . ?
C18 H18A 0.9800 . ?
C18 H18B 0.9800 . ?
C18 H18C 0.9800 . ?
C19 H19A 0.9800 . ?
C19 H19B 0.9800 . ?
C19 H19C 0.9800 . ?
C20 H20A 0.9800 . ?
C20 H20B 0.9800 . ?
C20 H20C 0.9800 . ?
C18X H18D 0.9800 . ?
C18X H18E 0.9800 . ?
C18X H18F 0.9800 . ?
C19X H19D 0.9800 . ?
C19X H19E 0.9800 . ?
C19X H19F 0.9800 . ?
C20X H20D 0.9800 . ?
C20X H20E 0.9800 . ?
C20X H20F 0.9800 . ?
S2 O7 1.508(3) . ?
S2 C22 1.792(4) . ?
C21 C22 1.406(5) . ?
C21 C26 1.414(5) . ?
C22 C23 1.395(5) . ?
C23 C24 1.389(6) . ?
C23 H23 0.9500 . ?
C24 C25 1.394(5) . ?
C24 C27 1.541(6) . ?
C25 C26 1.401(5) . ?
C25 H25 0.9500 . ?
C26 S3 1.775(4) . ?
C27 C29 1.519(7) . ?
C27 C28 1.538(6) . ?
C27 C30 1.539(7) . ?
C28 H28A 0.9800 . ?
C28 H28B 0.9800 . ?
C28 H28C 0.9800 . ?
C29 H29A 0.9800 . ?
C29 H29B 0.9800 . ?
C29 H29C 0.9800 . ?
C30 H30A 0.9800 . ?
C30 H30B 0.9800 . ?
C30 H30C 0.9800 . ?
S3 O8 1.437(3) . ?
S3 O9 1.444(3) . ?
S3 C32 1.784(4) . ?
O8 Na1 2.359(3) . ?
C31 C36 1.414(6) . ?
C31 C32 1.425(6) . ?
C32 C33 1.383(5) . ?
C33 C34 1.409(6) . ?
C33 H33 0.9500 . ?
C34 C35 1.386(6) . ?
C34 C37 1.537(6) . ?
C35 C36 1.410(6) . ?
C35 H35 0.9500 . ?
C36 S4 1.772(4) . ?
C37 C40 1.531(7) . ?
C37 C38 1.535(7) . ?
C37 C39 1.539(7) . ?
C38 H38A 0.9800 . ?
C38 H38B 0.9800 . ?
C38 H38C 0.9800 . ?
C39 H39A 0.9800 . ?
C39 H39B 0.9800 . ?
C39 H39C 0.9800 . ?
C40 H40A 0.9800 . ?
C40 H40B 0.9800 . ?
C40 H40C 0.9800 . ?
S4 O11 1.438(4) . ?
S4 O10 1.463(3) . ?
O12 C41 1.302(5) . ?
O13 C51 1.274(5) . ?
O14 C61 1.300(5) . ?
O14 H14 0.84(3) . ?
O15 C71 1.320(5) . ?
C41 C42 1.422(5) . ?
C41 C46 1.430(5) . ?
C42 C43 1.394(5) . ?
C42 S6 1.793(4) . ?
C43 C44 1.389(5) . ?
C43 H43 0.9500 . ?
C44 C45 1.402(5) . ?
C44 C47 1.534(5) . ?
C45 C46 1.405(5) . ?
C45 H45 0.9500 . ?
C46 S5 1.766(4) . ?
C47 C50 1.521(6) . ?
C47 C49 1.530(7) . ?
C47 C48 1.546(7) . ?
C48 H48A 0.9800 . ?
C48 H48B 0.9800 . ?
C48 H48C 0.9800 . ?
C49 H49A 0.9800 . ?
C49 H49B 0.9800 . ?
C49 H49C 0.9800 . ?
C50 H50A 0.9800 . ?
C50 H50B 0.9800 . ?
C50 H50C 0.9800 . ?
S5 O16 1.438(3) . ?
S5 O17 1.450(3) . ?
S5 C52 1.760(4) . ?
O17 Na1 2.383(3) 4_556 ?
C51 C56 1.431(5) . ?
C51 C52 1.439(5) . ?
C52 C53 1.399(5) . ?
C53 C54 1.381(6) . ?
C53 H53 0.9500 . ?
C54 C55 1.407(6) . ?
C54 C57 1.537(6) . ?
C55 C56 1.382(6) . ?
C55 H55 0.9500 . ?
C56 S8 1.773(4) . ?
C57 C60 1.538(8) . ?
C57 C58 1.540(7) . ?
C57 C59 1.540(7) . ?
C58 H58A 0.9800 . ?
C58 H58B 0.9800 . ?
C58 H58C 0.9800 . ?
C59 H59A 0.9800 . ?
C59 H59B 0.9800 . ?
C59 H59C 0.9800 . ?
C60 H60A 0.9800 . ?
C60 H60B 0.9800 . ?
C60 H60C 0.9800 . ?
S6 O18 1.511(3) . ?
S6 C76 1.798(4) . ?
O18 Na1 2.371(3) . ?
C61 C66 1.421(6) . ?
C61 C62 1.431(5) . ?
C62 C63 1.392(6) . ?
C62 S8 1.781(4) . ?
C63 C64 1.401(7) . ?
C63 H63 0.9500 . ?
C64 C65 1.377(7) . ?
C64 C67 1.541(6) . ?
C65 C66 1.404(6) . ?
C65 H65 0.9500 . ?
C66 S7 1.781(4) . ?
C67 C70 1.528(9) . ?
C67 C69 1.537(8) . ?
C67 C68 1.544(7) . ?
C68 H68A 0.9800 . ?
C68 H68B 0.9800 . ?
C68 H68C 0.9800 . ?
C69 H69A 0.9800 . ?
C69 H69B 0.9800 . ?
C69 H69C 0.9800 . ?
C70 H70A 0.9800 . ?
C70 H70B 0.9800 . ?
C70 H70C 0.9800 . ?
S7 O20 1.439(5) . ?
S7 O19 1.457(4) . ?
S7 C72 1.776(4) . ?
C71 C76 1.408(6) . ?
C71 C72 1.427(5) . ?
C72 C73 1.393(6) . ?
C73 C74 1.404(7) . ?
C73 H73 0.9500 . ?
C74 C75 1.387(6) . ?
C74 C77 1.536(7) . ?
C75 C76 1.388(6) . ?
C75 H75 0.9500 . ?
C77 C79X 1.49(2) . ?
C77 C78X 1.494(19) . ?
C77 C79 1.506(11) . ?
C77 C80 1.520(10) . ?
C77 C78 1.569(12) . ?
C77 C80X 1.59(2) . ?
C78 H78A 0.9800 . ?
C78 H78B 0.9800 . ?
C78 H78C 0.9800 . ?
C79 H79A 0.9800 . ?
C79 H79B 0.9800 . ?
C79 H79C 0.9800 . ?
C80 H80A 0.9800 . ?
C80 H80B 0.9800 . ?
C80 H80C 0.9800 . ?
C78X H78D 0.9800 . ?
C78X H78E 0.9800 . ?
C78X H78F 0.9800 . ?
C79X H79D 0.9800 . ?
C79X H79E 0.9800 . ?
C79X H79F 0.9800 . ?
C80X H80D 0.9800 . ?
C80X H80E 0.9800 . ?
C80X H80F 0.9800 . ?
S8 O21 1.428(4) . ?
S8 O22 1.461(4) . ?
O23 C81 1.426(8) . ?
O23 C84 1.464(8) . ?
C81 C82 1.557(14) . ?
C81 H81A 0.9900 . ?
C81 H81B 0.9900 . ?
C82 C83 1.540(15) . ?
C82 H82A 0.9900 . ?
C82 H82B 0.9900 . ?
C83 C84 1.511(12) . ?
C83 H83A 0.9900 . ?
C83 H83B 0.9900 . ?
C84 H84A 0.9900 . ?
C84 H84B 0.9900 . ?
O24 C88 1.420(10) . ?
O24 C85 1.504(12) . ?
C85 C86 1.524(15) . ?
C85 H85A 0.9900 . ?
C85 H85B 0.9900 . ?
C86 C87 1.470(16) . ?
C86 H86A 0.9900 . ?
C86 H86B 0.9900 . ?
C87 C88 1.456(13) . ?
C87 H87A 0.9900 . ?
C87 H87B 0.9900 . ?
C88 H88A 0.9900 . ?
C88 H88B 0.9900 . ?
O25 C92 1.434(9) . ?
O25 C89 1.470(11) . ?
C89 C90 1.467(12) . ?
C89 H89A 0.9900 . ?
C89 H89B 0.9900 . ?
C90 C89X 1.464(18) . ?
C90 C91 1.490(11) . ?
C90 H90A 0.9900 . ?
C90 H90B 0.9900 . ?
C90 H90C 0.9900 . ?
C90 H90D 0.9900 . ?
C91 C92 1.514(10) . ?
C91 H91A 0.9900 . ?
C91 H91B 0.9900 . ?
C92 O25X 1.497(17) . ?
C92 H92A 0.9900 . ?
C92 H92B 0.9900 . ?
C92 H92C 0.9900 . ?
C92 H92D 0.9900 . ?
O25X C89X 1.445(19) . ?
C89X H89C 0.9900 . ?
C89X H89D 0.9900 . ?
Na1 O26 2.372(5) . ?
Na1 O28 2.404(4) . ?
Na1 O27 2.407(4) . ?
O26 C96 1.438(8) . ?
O26 C93 1.446(9) . ?
C93 C94 1.476(11) . ?
C93 H93A 0.9900 . ?
C93 H93B 0.9900 . ?
C94 C95 1.491(14) . ?
C94 H94A 0.9900 . ?
C94 H94B 0.9900 . ?
C95 C96 1.465(11) . ?
C95 H95A 0.9900 . ?
C95 H95B 0.9900 . ?
C96 H96A 0.9900 . ?
C96 H96B 0.9900 . ?
O27 C97 1.422(7) . ?
O27 C100 1.447(12) . ?
O27 C10X 1.531(13) . ?
C97 C98 1.496(10) . ?
C97 H97A 0.9900 . ?
C97 H97B 0.9900 . ?
C98 C99 1.492(15) . ?
C98 C99X 1.535(19) . ?
C98 H98A 0.9900 . ?
C98 H98B 0.9900 . ?
C98 H98C 0.9900 . ?
C98 H98D 0.9900 . ?
C99 C100 1.488(13) . ?
C99 H99A 0.9900 . ?
C99 H99B 0.9900 . ?
C100 H10X 0.9900 . ?
C100 H10Y 0.9900 . ?
C99X C10X 1.481(19) . ?
C99X H99C 0.9900 . ?
C99X H99D 0.9900 . ?
C10X H10N 0.9900 . ?
C10X H10O 0.9900 . ?
O28 C101 1.436(6) . ?
O28 C104 1.444(7) . ?
C101 C102 1.500(8) . ?
C101 H10D 0.9900 . ?
C101 H10E 0.9900 . ?
C102 C103 1.512(10) . ?
C102 H10F 0.9900 . ?
C102 H10G 0.9900 . ?
C103 C104 1.518(8) . ?
C103 H10H 0.9900 . ?
C103 H10I 0.9900 . ?
C104 H10J 0.9900 . ?
C104 H10K 0.9900 . ?
O29 C108 1.407(8) . ?
O29 C105 1.459(9) . ?
C105 C106 1.638(12) . ?
C105 H10P 0.9900 . ?
C105 H10Q 0.9900 . ?
C106 C107 1.430(12) . ?
C106 H10R 0.9900 . ?
C106 H10S 0.9900 . ?
C107 C108 1.382(11) . ?
C107 H10T 0.9900 . ?
C107 H10U 0.9900 . ?
C108 H10V 0.9900 . ?
C108 H10W 0.9900 . ?
O30 C112 1.410(9) . ?
O30 C109 1.468(9) . ?
C109 C110 1.546(10) . ?
C109 H10L 0.9900 . ?
C109 H10M 0.9900 . ?
C110 C111 1.467(9) . ?
C110 H11A 0.9900 . ?
C110 H11B 0.9900 . ?
C111 C112 1.461(9) . ?
C111 H11C 0.9900 . ?
C111 H11D 0.9900 . ?
C112 H11E 0.9900 . ?
C112 H11F 0.9900 . ?
O31 C116 1.387(16) . ?
O31 C113 1.391(15) . ?
C113 C114 1.481(17) . ?
C113 H11G 0.9900 . ?
C113 H11H 0.9900 . ?
C114 C115 1.501(17) . ?
C114 H11I 0.9900 . ?
C114 H11J 0.9900 . ?
C115 C116 1.406(18) . ?
C115 H11K 0.9900 . ?
C115 H11L 0.9900 . ?
C116 H11M 0.9900 . ?
C116 H11N 0.9900 . ?
O32 C117 1.434(13) . ?
O32 C120 1.455(11) . ?
C117 C118 1.514(12) . ?
C117 H11O 0.9900 . ?
C117 H11P 0.9900 . ?
C118 C119 1.508(11) . ?
C118 H11Q 0.9900 . ?
C118 H11R 0.9900 . ?
C119 C120 1.495(11) . ?
C119 H11S 0.9900 . ?
C119 H11T 0.9900 . ?
C120 H12A 0.9900 . ?
C120 H12B 0.9900 . ?
O33 C124 1.426(15) . ?
O33 C121 1.451(16) . ?
C121 C122 1.502(17) . ?
C121 H12C 0.9900 . ?
C121 H12D 0.9900 . ?
C122 C123 1.393(17) . ?
C122 H12E 0.9900 . ?
C122 H12F 0.9900 . ?
C123 C124 1.406(15) . ?
C123 H12G 0.9900 . ?
C123 H12H 0.9900 . ?
C124 H12I 0.9900 . ?
C124 H12J 0.9900 . ?

loop_
_geom_hbond_atom_site_label_D
_geom_hbond_atom_site_label_H
_geom_hbond_atom_site_label_A
_geom_hbond_distance_DH
_geom_hbond_distance_HA
_geom_hbond_distance_DA
_geom_hbond_angle_DHA
_geom_hbond_site_symmetry_A
_geom_hbond_publ_flag
O3 H3 O4 0.95 1.52 2.445(4) 163.1 . yes
O14 H14 O15 0.84(3) 1.63(3) 2.440(4) 164(6) . yes
C45 H45 O9 0.95 2.53 3.404(5) 152.9 4_556 yes
C85 H85A O6 0.99 2.41 3.285(12) 146.5 4_547 yes
C85 H85B O20 0.99 2.48 3.431(13) 160.3 . yes
C89 H89A S8 0.99 2.93 3.610(9) 126.3 4_547 yes
C90 H90C O5 0.99 2.57 3.454(12) 149.1 4_547 yes
C10X H10O O18 0.99 2.45 3.170(16) 129.1 . yes
C104 H10K O27 0.99 2.61 3.412(8) 138.5 . yes

loop_
_geom_torsion_atom_site_label_1
_geom_torsion_atom_site_label_2
_geom_torsion_atom_site_label_3
_geom_torsion_atom_site_label_4
_geom_torsion
_geom_torsion_site_symmetry_1
_geom_torsion_site_symmetry_2
_geom_torsion_site_symmetry_3
_geom_torsion_site_symmetry_4
_geom_torsion_publ_flag
O12 Li1 O1 C1 175.1(4) . . . . ?
O4 Li1 O1 C1 -87.1(5) . . . . ?
O10 Li1 O1 C1 5.1(6) . . . . ?
O16 Li1 O1 C1 99.1(4) . . . . ?
S4 Li1 O1 C1 -13.3(4) . . . . ?
O12 Li1 O1 Li2 30.9(3) . . . . ?
O4 Li1 O1 Li2 128.6(4) . . . . ?
O10 Li1 O1 Li2 -139.2(4) . . . . ?
O16 Li1 O1 Li2 -45.2(3) . . . . ?
S4 Li1 O1 Li2 -157.5(3) . . . . ?
Li1 O1 C1 C2 16.5(7) . . . . ?
Li2 O1 C1 C2 143.2(5) . . . . ?
Li1 O1 C1 C6 -162.7(4) . . . . ?
Li2 O1 C1 C6 -36.1(7) . . . . ?
O1 C1 C2 C3 175.0(4) . . . . ?
C6 C1 C2 C3 -5.7(6) . . . . ?
O1 C1 C2 S4 -5.4(6) . . . . ?
C6 C1 C2 S4 174.0(3) . . . . ?
C1 C2 C3 C4 2.4(8) . . . . ?
S4 C2 C3 C4 -177.2(5) . . . . ?
C2 C3 C4 C5 1.1(8) . . . . ?
C2 C3 C4 C7 178.9(6) . . . . ?
C3 C4 C5 C6 -0.9(8) . . . . ?
C7 C4 C5 C6 -178.6(6) . . . . ?
C4 C5 C6 C1 -2.9(7) . . . . ?
C4 C5 C6 S1 -179.0(4) . . . . ?
O1 C1 C6 C5 -174.7(4) . . . . ?
C2 C1 C6 C5 6.0(6) . . . . ?
O1 C1 C6 S1 1.5(5) . . . . ?
C2 C1 C6 S1 -177.8(3) . . . . ?
C3 C4 C7 C10 172.7(11) . . . . ?
C5 C4 C7 C10 -9.6(13) . . . . ?
C3 C4 C7 C8 48.7(10) . . . . ?
C5 C4 C7 C8 -133.6(8) . . . . ?
C3 C4 C7 C9 -66.2(10) . . . . ?
C5 C4 C7 C9 111.4(9) . . . . ?
C5 C6 S1 O6 -9.4(4) . . . . ?
C1 C6 S1 O6 174.3(3) . . . . ?
C5 C6 S1 O5 -137.0(4) . . . . ?
C1 C6 S1 O5 46.7(4) . . . . ?
C5 C6 S1 C12 104.8(4) . . . . ?
C1 C6 S1 C12 -71.4(4) . . . . ?
O6 S1 O5 Li2 178.7(3) . . . . ?
C6 S1 O5 Li2 -59.6(3) . . . . ?
C12 S1 O5 Li2 55.3(3) . . . . ?
Li3 O2 C11 C16 39.2(5) . . . . ?
Li4 O2 C11 C16 -111.3(4) . . . . ?
Li2 O2 C11 C16 152.5(4) . . . . ?
Li3 O2 C11 C12 -143.4(4) . . . . ?
Li4 O2 C11 C12 66.1(5) . . . . ?
Li2 O2 C11 C12 -30.1(6) . . . . ?
O2 C11 C12 C13 -172.9(4) . . . . ?
C16 C11 C12 C13 4.8(6) . . . . ?
O2 C11 C12 S1 6.5(6) . . . . ?
C16 C11 C12 S1 -175.9(3) . . . . ?
O6 S1 C12 C13 30.1(4) . . . . ?
O5 S1 C12 C13 158.6(3) . . . . ?
C6 S1 C12 C13 -83.2(4) . . . . ?
O6 S1 C12 C11 -149.3(4) . . . . ?
O5 S1 C12 C11 -20.9(4) . . . . ?
C6 S1 C12 C11 97.3(4) . . . . ?
C11 C12 C13 C14 -2.4(7) . . . . ?
S1 C12 C13 C14 178.2(3) . . . . ?
C12 C13 C14 C15 -1.0(6) . . . . ?
C12 C13 C14 C17 177.9(4) . . . . ?
C13 C14 C15 C16 1.3(6) . . . . ?
C17 C14 C15 C16 -177.5(4) . . . . ?
C14 C15 C16 C11 1.6(6) . . . . ?
C14 C15 C16 S2 176.3(3) . . . . ?
O2 C11 C16 C15 173.3(4) . . . . ?
C12 C11 C16 C15 -4.5(5) . . . . ?
O2 C11 C16 S2 -1.6(5) . . . . ?
C12 C11 C16 S2 -179.3(3) . . . . ?
C13 C14 C17 C20X 16.5(14) . . . . ?
C15 C14 C17 C20X -164.7(13) . . . . ?
C13 C14 C17 C18 176.6(5) . . . . ?
C15 C14 C17 C18 -4.6(7) . . . . ?
C13 C14 C17 C20 50.4(7) . . . . ?
C15 C14 C17 C20 -130.8(6) . . . . ?
C13 C14 C17 C19X -116.3(9) . . . . ?
C15 C14 C17 C19X 62.5(10) . . . . ?
C13 C14 C17 C19 -63.2(6) . . . . ?
C15 C14 C17 C19 115.6(5) . . . . ?
C13 C14 C17 C18X 136.3(8) . . . . ?
C15 C14 C17 C18X -44.8(8) . . . . ?
C15 C16 S2 O7 -39.4(3) . . . . ?
C11 C16 S2 O7 135.8(3) . . . . ?
C15 C16 S2 C22 70.3(3) . . . . ?
C11 C16 S2 C22 -114.5(3) . . . . ?
C15 C16 S2 Li3 165.3(3) . . . . ?
C11 C16 S2 Li3 -19.5(3) . . . . ?
C15 C16 S2 Li5 -72.2(4) . . . . ?
C11 C16 S2 Li5 103.0(4) . . . . ?
C22 S2 O7 Li5 125.3(5) . . . . ?
C16 S2 O7 Li5 -129.3(5) . . . . ?
Li3 S2 O7 Li5 -10.5(7) . . . . ?
Li3 O3 C21 C22 26.3(6) . . . . ?
Li3 O3 C21 C26 -154.0(4) . . . . ?
O3 C21 C22 C23 177.2(3) . . . . ?
C26 C21 C22 C23 -2.5(5) . . . . ?
O3 C21 C22 S2 -5.4(5) . . . . ?
C26 C21 C22 S2 174.9(3) . . . . ?
O7 S2 C22 C23 10.2(4) . . . . ?
C16 S2 C22 C23 -100.4(3) . . . . ?
Li3 S2 C22 C23 170.7(3) . . . . ?
Li5 S2 C22 C23 43.6(4) . . . . ?
O7 S2 C22 C21 -167.4(3) . . . . ?
C16 S2 C22 C21 82.1(3) . . . . ?
Li3 S2 C22 C21 -6.9(3) . . . . ?
Li5 S2 C22 C21 -133.9(3) . . . . ?
C21 C22 C23 C24 -0.5(6) . . . . ?
S2 C22 C23 C24 -177.8(3) . . . . ?
C22 C23 C24 C25 3.4(6) . . . . ?
C22 C23 C24 C27 -178.2(4) . . . . ?
C23 C24 C25 C26 -3.3(6) . . . . ?
C27 C24 C25 C26 178.2(4) . . . . ?
C24 C25 C26 C21 0.3(6) . . . . ?
C24 C25 C26 S3 174.8(3) . . . . ?
O3 C21 C26 C25 -177.1(3) . . . . ?
C22 C21 C26 C25 2.5(5) . . . . ?
O3 C21 C26 S3 8.7(5) . . . . ?
C22 C21 C26 S3 -171.6(3) . . . . ?
C23 C24 C27 C29 -112.1(5) . . . . ?
C25 C24 C27 C29 66.3(6) . . . . ?
C23 C24 C27 C28 10.0(6) . . . . ?
C25 C24 C27 C28 -171.6(4) . . . . ?
C23 C24 C27 C30 128.3(4) . . . . ?
C25 C24 C27 C30 -53.3(5) . . . . ?
C25 C26 S3 O8 -131.3(3) . . . . ?
C21 C26 S3 O8 43.1(3) . . . . ?
C25 C26 S3 O9 -1.5(3) . . . . ?
C21 C26 S3 O9 172.9(3) . . . . ?
C25 C26 S3 C32 111.4(3) . . . . ?
C21 C26 S3 C32 -74.2(3) . . . . ?
O9 S3 O8 Na1 -11.6(4) . . . . ?
C26 S3 O8 Na1 110.6(3) . . . . ?
C32 S3 O8 Na1 -133.6(3) . . . . ?
Li1 O4 C31 C36 1.4(6) . . . . ?
Li1 O4 C31 C32 -179.7(4) . . . . ?
O4 C31 C32 C33 177.9(4) . . . . ?
C36 C31 C32 C33 -3.1(6) . . . . ?
O4 C31 C32 S3 -4.9(5) . . . . ?
C36 C31 C32 S3 174.1(3) . . . . ?
O8 S3 C32 C33 142.0(3) . . . . ?
O9 S3 C32 C33 12.1(4) . . . . ?
C26 S3 C32 C33 -101.3(3) . . . . ?
O8 S3 C32 C31 -35.4(4) . . . . ?
O9 S3 C32 C31 -165.3(3) . . . . ?
C26 S3 C32 C31 81.3(3) . . . . ?
C31 C32 C33 C34 1.4(6) . . . . ?
S3 C32 C33 C34 -176.0(3) . . . . ?
C32 C33 C34 C35 1.1(6) . . . . ?
C32 C33 C34 C37 178.6(4) . . . . ?
C33 C34 C35 C36 -1.7(6) . . . . ?
C37 C34 C35 C36 -179.1(4) . . . . ?
C34 C35 C36 C31 -0.2(6) . . . . ?
C34 C35 C36 S4 -179.8(3) . . . . ?
O4 C31 C36 C35 -178.5(4) . . . . ?
C32 C31 C36 C35 2.6(6) . . . . ?
O4 C31 C36 S4 1.1(6) . . . . ?
C32 C31 C36 S4 -177.9(3) . . . . ?
C35 C34 C37 C40 -9.6(6) . . . . ?
C33 C34 C37 C40 173.1(4) . . . . ?
C35 C34 C37 C38 -130.8(5) . . . . ?
C33 C34 C37 C38 51.9(5) . . . . ?
C35 C34 C37 C39 109.6(5) . . . . ?
C33 C34 C37 C39 -67.7(5) . . . . ?
C3 C2 S4 O11 17.9(4) . . . . ?
C1 C2 S4 O11 -161.8(4) . . . . ?
C3 C2 S4 O10 146.7(4) . . . . ?
C1 C2 S4 O10 -33.0(4) . . . . ?
C3 C2 S4 C36 -96.6(4) . . . . ?
C1 C2 S4 C36 83.7(4) . . . . ?
C3 C2 S4 Li1 176.9(4) . . . . ?
C1 C2 S4 Li1 -2.8(4) . . . . ?
C35 C36 S4 O11 -21.7(4) . . . . ?
C31 C36 S4 O11 158.7(4) . . . . ?
C35 C36 S4 O10 -150.0(3) . . . . ?
C31 C36 S4 O10 30.4(4) . . . . ?
C35 C36 S4 C2 92.2(3) . . . . ?
C31 C36 S4 C2 -87.4(4) . . . . ?
C35 C36 S4 Li1 177.8(3) . . . . ?
C31 C36 S4 Li1 -1.8(4) . . . . ?
O11 S4 O10 Li1 177.4(3) . . . . ?
C2 S4 O10 Li1 55.1(3) . . . . ?
C36 S4 O10 Li1 -60.5(3) . . . . ?
Li3 O12 C41 C42 40.6(5) . . . . ?
Li1 O12 C41 C42 -121.9(4) . . . . ?
Li2 O12 C41 C42 148.8(4) . . . . ?
Li3 O12 C41 C46 -141.9(4) . . . . ?
Li1 O12 C41 C46 55.5(5) . . . . ?
Li2 O12 C41 C46 -33.7(5) . . . . ?
O12 C41 C42 C43 177.0(3) . . . . ?
C46 C41 C42 C43 -0.8(5) . . . . ?
O12 C41 C42 S6 2.8(5) . . . . ?
C46 C41 C42 S6 -175.0(2) . . . . ?
C41 C42 C43 C44 -1.4(6) . . . . ?
S6 C42 C43 C44 173.0(3) . . . . ?
C42 C43 C44 C45 1.9(5) . . . . ?
C42 C43 C44 C47 -175.9(4) . . . . ?
C43 C44 C45 C46 -0.5(5) . . . . ?
C47 C44 C45 C46 177.4(4) . . . . ?
C44 C45 C46 C41 -1.7(6) . . . . ?
C44 C45 C46 S5 174.9(3) . . . . ?
O12 C41 C46 C45 -175.5(3) . . . . ?
C42 C41 C46 C45 2.2(5) . . . . ?
O12 C41 C46 S5 8.1(5) . . . . ?
C42 C41 C46 S5 -174.2(3) . . . . ?
C43 C44 C47 C50 -11.4(6) . . . . ?
C45 C44 C47 C50 170.8(4) . . . . ?
C43 C44 C47 C49 110.4(5) . . . . ?
C45 C44 C47 C49 -67.4(5) . . . . ?
C43 C44 C47 C48 -131.8(4) . . . . ?
C45 C44 C47 C48 50.5(5) . . . . ?
C45 C46 S5 O16 161.5(3) . . . . ?
C41 C46 S5 O16 -21.8(3) . . . . ?
C45 C46 S5 O17 34.5(3) . . . . ?
C41 C46 S5 O17 -148.9(3) . . . . ?
C45 C46 S5 C52 -80.0(3) . . . . ?
C41 C46 S5 C52 96.7(3) . . . . ?
O17 S5 O16 Li2 -173.4(3) . . . . ?
C52 S5 O16 Li2 -51.0(3) . . . . ?
C46 S5 O16 Li2 64.3(3) . . . . ?
O17 S5 O16 Li1 103.5(3) . . . . ?
C52 S5 O16 Li1 -134.2(3) . . . . ?
C46 S5 O16 Li1 -18.8(3) . . . . ?
O16 S5 O17 Na1 26.4(4) . . . 4_556 ?
C52 S5 O17 Na1 -97.6(3) . . . 4_556 ?
C46 S5 O17 Na1 149.2(3) . . . 4_556 ?
Li2 O13 C51 C56 146.4(5) . . . . ?
Li4 O13 C51 C56 10.2(7) . . . . ?
Li2 O13 C51 C52 -32.4(7) . . . . ?
Li4 O13 C51 C52 -168.6(4) . . . . ?
O13 C51 C52 C53 179.9(4) . . . . ?
C56 C51 C52 C53 1.0(5) . . . . ?
O13 C51 C52 S5 -2.8(5) . . . . ?
C56 C51 C52 S5 178.2(3) . . . . ?
O16 S5 C52 C53 -138.3(3) . . . . ?
O17 S5 C52 C53 -10.8(4) . . . . ?
C46 S5 C52 C53 104.2(3) . . . . ?
O16 S5 C52 C51 44.3(4) . . . . ?
O17 S5 C52 C51 171.8(3) . . . . ?
C46 S5 C52 C51 -73.2(3) . . . . ?
C51 C52 C53 C54 -1.6(6) . . . . ?
S5 C52 C53 C54 -178.9(3) . . . . ?
C52 C53 C54 C55 0.4(6) . . . . ?
C52 C53 C54 C57 -177.2(4) . . . . ?
C53 C54 C55 C56 1.2(6) . . . . ?
C57 C54 C55 C56 178.9(4) . . . . ?
C54 C55 C56 C51 -1.9(6) . . . . ?
C54 C55 C56 S8 -177.8(3) . . . . ?
O13 C51 C56 C55 -178.2(4) . . . . ?
C52 C51 C56 C55 0.7(6) . . . . ?
O13 C51 C56 S8 -2.5(6) . . . . ?
C52 C51 C56 S8 176.5(3) . . . . ?
C53 C54 C57 C60 111.8(5) . . . . ?
C55 C54 C57 C60 -65.7(5) . . . . ?
C53 C54 C57 C58 -8.7(6) . . . . ?
C55 C54 C57 C58 173.8(4) . . . . ?
C53 C54 C57 C59 -128.2(5) . . . . ?
C55 C54 C57 C59 54.3(6) . . . . ?
C43 C42 S6 O18 -38.5(3) . . . . ?
C41 C42 S6 O18 136.1(3) . . . . ?
C43 C42 S6 C76 69.2(3) . . . . ?
C41 C42 S6 C76 -116.1(3) . . . . ?
C43 C42 S6 Li3 162.2(3) . . . . ?
C41 C42 S6 Li3 -23.2(3) . . . . ?
C42 S6 O18 Na1 -117.5(2) . . . . ?
C76 S6 O18 Na1 139.8(2) . . . . ?
Li3 S6 O18 Na1 -3.5(6) . . . . ?
Li4 O14 C61 C66 166.5(4) . . . . ?
Li4 O14 C61 C62 -12.2(6) . . . . ?
O14 C61 C62 C63 -179.9(4) . . . . ?
C66 C61 C62 C63 1.3(6) . . . . ?
O14 C61 C62 S8 3.9(5) . . . . ?
C66 C61 C62 S8 -174.9(3) . . . . ?
C61 C62 C63 C64 -0.9(6) . . . . ?
S8 C62 C63 C64 175.5(3) . . . . ?
C62 C63 C64 C65 0.2(6) . . . . ?
C62 C63 C64 C67 -178.5(4) . . . . ?
C63 C64 C65 C66 0.0(6) . . . . ?
C67 C64 C65 C66 178.6(4) . . . . ?
C64 C65 C66 C61 0.6(7) . . . . ?
C64 C65 C66 S7 -174.9(3) . . . . ?
O14 C61 C66 C65 -179.9(4) . . . . ?
C62 C61 C66 C65 -1.2(6) . . . . ?
O14 C61 C66 S7 -4.7(6) . . . . ?
C62 C61 C66 S7 174.1(3) . . . . ?
C65 C64 C67 C70 5.0(6) . . . . ?
C63 C64 C67 C70 -176.3(4) . . . . ?
C65 C64 C67 C69 -114.0(5) . . . . ?
C63 C64 C67 C69 64.7(6) . . . . ?
C65 C64 C67 C68 126.5(5) . . . . ?
C63 C64 C67 C68 -54.9(6) . . . . ?
C65 C66 S7 O20 9.5(4) . . . . ?
C61 C66 S7 O20 -166.0(4) . . . . ?
C65 C66 S7 O19 138.5(3) . . . . ?
C61 C66 S7 O19 -37.0(4) . . . . ?
C65 C66 S7 C72 -105.0(3) . . . . ?
C61 C66 S7 C72 79.4(4) . . . . ?
O20 S7 O19 Li5 -46.0(8) . . . . ?
C72 S7 O19 Li5 76.7(7) . . . . ?
C66 S7 O19 Li5 -168.1(7) . . . . ?
Li3 O15 C71 C76 21.9(6) . . . . ?
Li3 O15 C71 C72 -159.0(4) . . . . ?
O15 C71 C72 C73 -175.9(4) . . . . ?
C76 C71 C72 C73 3.3(6) . . . . ?
O15 C71 C72 S7 10.2(6) . . . . ?
C76 C71 C72 S7 -170.6(3) . . . . ?
O20 S7 C72 C73 -5.5(5) . . . . ?
O19 S7 C72 C73 -134.9(4) . . . . ?
C66 S7 C72 C73 108.8(4) . . . . ?
O20 S7 C72 C71 168.7(4) . . . . ?
O19 S7 C72 C71 39.3(4) . . . . ?
C66 S7 C72 C71 -77.0(4) . . . . ?
C71 C72 C73 C74 -1.3(7) . . . . ?
S7 C72 C73 C74 172.9(4) . . . . ?
C72 C73 C74 C75 -1.6(8) . . . . ?
C72 C73 C74 C77 177.1(5) . . . . ?
C73 C74 C75 C76 2.3(7) . . . . ?
C77 C74 C75 C76 -176.3(5) . . . . ?
C74 C75 C76 C71 -0.2(7) . . . . ?
C74 C75 C76 S6 179.9(4) . . . . ?
O15 C71 C76 C75 176.6(4) . . . . ?
C72 C71 C76 C75 -2.6(6) . . . . ?
O15 C71 C76 S6 -3.5(5) . . . . ?
C72 C71 C76 S6 177.3(3) . . . . ?
O18 S6 C76 C75 7.3(4) . . . . ?
C42 S6 C76 C75 -101.2(3) . . . . ?
Li3 S6 C76 C75 173.9(3) . . . . ?
O18 S6 C76 C71 -172.7(3) . . . . ?
C42 S6 C76 C71 78.8(3) . . . . ?
Li3 S6 C76 C71 -6.0(3) . . . . ?
C75 C74 C77 C79X -165(2) . . . . ?
C73 C74 C77 C79X 16(2) . . . . ?
C75 C74 C77 C78X 62.3(15) . . . . ?
C73 C74 C77 C78X -116.3(14) . . . . ?
C75 C74 C77 C79 -127.3(7) . . . . ?
C73 C74 C77 C79 54.1(8) . . . . ?
C75 C74 C77 C80 -1.7(10) . . . . ?
C73 C74 C77 C80 179.7(7) . . . . ?
C75 C74 C77 C78 114.7(7) . . . . ?
C73 C74 C77 C78 -63.9(8) . . . . ?
C75 C74 C77 C80X -50.1(15) . . . . ?
C73 C74 C77 C80X 131.3(15) . . . . ?
C55 C56 S8 O21 142.6(3) . . . . ?
C51 C56 S8 O21 -33.4(4) . . . . ?
C55 C56 S8 O22 14.1(4) . . . . ?
C51 C56 S8 O22 -162.0(3) . . . . ?
C55 C56 S8 C62 -98.9(3) . . . . ?
C51 C56 S8 C62 85.1(3) . . . . ?
C55 C56 S8 Li4 173.5(4) . . . . ?
C51 C56 S8 Li4 -2.5(4) . . . . ?
C63 C62 S8 O21 -142.8(3) . . . . ?
C61 C62 S8 O21 33.6(4) . . . . ?
C63 C62 S8 O22 -15.8(4) . . . . ?
C61 C62 S8 O22 160.6(3) . . . . ?
C63 C62 S8 C56 97.6(3) . . . . ?
C61 C62 S8 C56 -85.9(4) . . . . ?
C63 C62 S8 Li4 -174.3(4) . . . . ?
C61 C62 S8 Li4 2.1(4) . . . . ?
O22 S8 O21 Li4 -179.7(3) . . . . ?
C56 S8 O21 Li4 57.8(4) . . . . ?
C62 S8 O21 Li4 -59.4(4) . . . . ?
C84 O23 C81 C82 -31.4(8) . . . . ?
Li4 O23 C81 C82 175.1(6) . . . . ?
O23 C81 C82 C83 14.3(10) . . . . ?
C81 C82 C83 C84 7.8(10) . . . . ?
C81 O23 C84 C83 37.6(7) . . . . ?
Li4 O23 C84 C83 -166.7(5) . . . . ?
C82 C83 C84 O23 -27.1(8) . . . . ?
O25 Li5 O24 C88 169.6(7) . . . . ?
O7 Li5 O24 C88 49.7(9) . . . . ?
O19 Li5 O24 C88 -77.1(9) . . . . ?
O25X Li5 O24 C88 172.9(9) . . . . ?
S2 Li5 O24 C88 22.0(9) . . . . ?
O25 Li5 O24 C85 -53.4(9) . . . . ?
O7 Li5 O24 C85 -173.3(8) . . . . ?
O19 Li5 O24 C85 59.8(10) . . . . ?
O25X Li5 O24 C85 -50.2(13) . . . . ?
S2 Li5 O24 C85 159.0(7) . . . . ?
C88 O24 C85 C86 -26.4(12) . . . . ?
Li5 O24 C85 C86 -169.1(9) . . . . ?
O24 C85 C86 C87 33.5(15) . . . . ?
C85 C86 C87 C88 -28.9(18) . . . . ?
C85 O24 C88 C87 8.7(11) . . . . ?
Li5 O24 C88 C87 150.7(9) . . . . ?
C86 C87 C88 O24 13.3(16) . . . . ?
O24 Li5 O25 C92 86.3(13) . . . . ?
O7 Li5 O25 C92 -152.8(10) . . . . ?
O19 Li5 O25 C92 -27.3(15) . . . . ?
S2 Li5 O25 C92 -134.1(10) . . . . ?
O24 Li5 O25 C89 -68.0(11) . . . . ?
O7 Li5 O25 C89 52.9(12) . . . . ?
O19 Li5 O25 C89 178.4(10) . . . . ?
S2 Li5 O25 C89 71.5(13) . . . . ?
C92 O25 C89 C90 18.3(15) . . . . ?
Li5 O25 C89 C90 177.8(10) . . . . ?
O25 C89 C90 C91 -35.9(13) . . . . ?
C89X C90 C91 C92 -7(2) . . . . ?
C89 C90 C91 C92 40.0(12) . . . . ?
C89 O25 C92 C91 6.9(13) . . . . ?
Li5 O25 C92 C91 -148.9(10) . . . . ?
C90 C91 C92 O25 -29.0(12) . . . . ?
C90 C91 C92 O25X 11.2(18) . . . . ?
C91 C92 O25X C89X -11(3) . . . . ?
C91 C92 O25X Li5 -122.0(9) . . . . ?
C92 O25X C89X C90 6(3) . . . . ?
Li5 O25X C89X C90 109(2) . . . . ?
C91 C90 C89X O25X 1(3) . . . . ?
C96 O26 C93 C94 4.2(12) . . . . ?
Na1 O26 C93 C94 152.4(8) . . . . ?
O26 C93 C94 C95 18.7(14) . . . . ?
C93 C94 C95 C96 -34.1(16) . . . . ?
C93 O26 C96 C95 -26.1(12) . . . . ?
Na1 O26 C96 C95 -174.7(9) . . . . ?
C94 C95 C96 O26 37.5(15) . . . . ?
C100 O27 C97 C98 -43.3(11) . . . . ?
C10X O27 C97 C98 24.5(12) . . . . ?
Na1 O27 C97 C98 177.3(6) . . . . ?
O27 C97 C98 C99 49.2(9) . . . . ?
O27 C97 C98 C99X 7.6(16) . . . . ?
C97 C98 C99 C100 -34.9(12) . . . . ?
C97 O27 C100 C99 18.2(15) . . . . ?
Na1 O27 C100 C99 168.1(10) . . . . ?
C98 C99 C100 O27 12.1(17) . . . . ?
C97 C98 C99X C10X -38(2) . . . . ?
C98 C99X C10X O27 51(2) . . . . ?
C97 O27 C10X C99X -48.4(16) . . . . ?
Na1 O27 C10X C99X 152.9(13) . . . . ?
C104 O28 C101 C102 -29.7(6) . . . . ?
Na1 O28 C101 C102 105.5(4) . . . . ?
O28 C101 C102 C103 36.8(7) . . . . ?
C101 C102 C103 C104 -30.2(8) . . . . ?
C101 O28 C104 C103 9.9(7) . . . . ?
Na1 O28 C104 C103 -126.1(5) . . . . ?
C102 C103 C104 O28 13.5(8) . . . . ?
C108 O29 C105 C106 1.0(7) . . . . ?
O29 C105 C106 C107 -22.4(8) . . . . ?
C105 C106 C107 C108 35.0(9) . . . . ?
C106 C107 C108 O29 -37.2(10) . . . . ?
C105 O29 C108 C107 22.3(10) . . . . ?
C112 O30 C109 C110 -0.6(7) . . . . ?
O30 C109 C110 C111 -20.4(6) . . . . ?
C109 C110 C111 C112 32.8(6) . . . . ?
C109 O30 C112 C111 22.0(8) . . . . ?
C110 C111 C112 O30 -35.1(7) . . . . ?
C116 O31 C113 C114 22(3) . . . . ?
O31 C113 C114 C115 -12(3) . . . . ?
C113 C114 C115 C116 -2(4) . . . . ?
C113 O31 C116 C115 -24(3) . . . . ?
C114 C115 C116 O31 15(4) . . . . ?
C120 O32 C117 C118 -4.8(10) . . . . ?
O32 C117 C118 C119 26.8(9) . . . . ?
C117 C118 C119 C120 -37.8(8) . . . . ?
C117 O32 C120 C119 -19.6(9) . . . . ?
C118 C119 C120 O32 36.2(8) . . . . ?
C124 O33 C121 C122 29(2) . . . . ?
O33 C121 C122 C123 -33(2) . . . . ?
C121 C122 C123 C124 26(3) . . . . ?
C122 C123 C124 O33 -8(3) . . . . ?
C121 O33 C124 C123 -15(2) . . . . ?
